data_7221004
loop_
_publ_author_name
'Pradeep, Chullikkattil P.'
'Satyanarayana, V. S. V.'
'Reddy, P. Guru Prasad'

_publ_section_title
;
 Synthesis, Structure, Self-assembly and Genotoxicity Evaluation of a
 Series of Mn-Anderson Cluster based Polyoxometalate-organic Hybrids
;
_journal_name_full 'RSC Adv.'
_journal_paper_doi 10.1039/C5RA07581E
_journal_year 2015
_chemical_formula_sum 'C90 H155 Mn Mo6 N10 O28'
_chemical_formula_weight 2455.81
_chemical_name_systematic
;
 ?
;
_space_group_crystal_system monoclinic
_space_group_IT_number 14
_space_group_name_Hall '-P 2ybc'
_space_group_name_H-M_alt 'P 1 21/c 1'
_symmetry_space_group_name_Hall '-P 2ybc'
_symmetry_space_group_name_H-M 'P 1 21/c 1'
_atom_sites_solution_hydrogens geom
_audit_creation_method SHELXL-2014
_audit_update_record
;
2015-06-26 deposited with the CCDC.
2015-07-01 downloaded from the CCDC.
;
_cell_angle_alpha 90
_cell_angle_beta 103.9230(10)
_cell_angle_gamma 90
_cell_formula_units_Z 4
_cell_length_a 26.4131(3)
_cell_length_b 23.2246(2)
_cell_length_c 17.9467(2)
_cell_measurement_reflns_used 55420
_cell_measurement_temperature 150(2)
_cell_measurement_theta_max 32.0240
_cell_measurement_theta_min 3.0290
_cell_volume 10685.7(2)
_computing_cell_refinement
;
CrysAlisPro, Agilent Technologies,
Version 1.171.37.33d (release 23-04-2014 CrysAlis171 .NET)
(compiled Apr 23 2014,17:37:27)
;
_computing_data_collection
;
CrysAlisPro, Agilent Technologies,
Version 1.171.37.33d (release 23-04-2014 CrysAlis171 .NET)
(compiled Apr 23 2014,17:37:27)
;
_computing_data_reduction
;        
CrysAlisPro, Agilent Technologies,
Version 1.171.37.33d (release 23-04-2014 CrysAlis171 .NET)
(compiled Apr 23 2014,17:37:27)
;
_computing_molecular_graphics 'Ortep for Windows (Farrugia, 2012)'
_computing_publication_material 'WinGX publication routines (Farrugia, 2012)'
_computing_structure_refinement 'SHELXL-2014 (Sheldrick, 2014)'
_computing_structure_solution 'SHELXL-2014 (Sheldrick, 2014) and OlEX2'
_diffrn_ambient_temperature 150(2)
_diffrn_measured_fraction_theta_full 0.998
_diffrn_measured_fraction_theta_max 0.929
_diffrn_measurement_device_type 'SuperNova, Dual, Cu at zero, Eos'
_diffrn_measurement_method '\w scans'
_diffrn_radiation_type MoK\a
_diffrn_radiation_wavelength 0.71073
_diffrn_reflns_av_R_equivalents 0.0311
_diffrn_reflns_av_unetI/netI 0.0336
_diffrn_reflns_laue_measured_fraction_full 0.998
_diffrn_reflns_laue_measured_fraction_max 0.929
_diffrn_reflns_limit_h_max 39
_diffrn_reflns_limit_h_min -39
_diffrn_reflns_limit_k_max 33
_diffrn_reflns_limit_k_min -33
_diffrn_reflns_limit_l_max 26
_diffrn_reflns_limit_l_min -25
_diffrn_reflns_number 126647
_diffrn_reflns_point_group_measured_fraction_full 0.998
_diffrn_reflns_point_group_measured_fraction_max 0.929
_diffrn_reflns_theta_full 25.242
_diffrn_reflns_theta_max 32.225
_diffrn_reflns_theta_min 2.923
_diffrn_source 'SuperNova (Mo) X-ray Source'
_exptl_absorpt_coefficient_mu 0.871
_exptl_absorpt_correction_T_max 0.895
_exptl_absorpt_correction_T_min 0.856
_exptl_absorpt_correction_type gaussian
_exptl_absorpt_process_details
;
CrysAlisPro, Agilent Technologies,
Version 1.171.37.33d (release 23-04-2014 CrysAlis171 .NET)
(compiled Apr 23 2014,17:37:27)
Numerical absorption correction based on gaussian integration over
            a multifaceted crystal model
Empirical absorption correction using spherical harmonics,
 implemented in SCALE3 ABSPACK scaling algorithm.
;
_exptl_crystal_colour orange
_exptl_crystal_density_diffrn 1.527
_exptl_crystal_density_method 'not measured'
_exptl_crystal_description block
_exptl_crystal_F_000 5064
_exptl_crystal_size_max 0.2883
_exptl_crystal_size_mid 0.2316
_exptl_crystal_size_min 0.2048
_refine_diff_density_max 3.326
_refine_diff_density_min -1.058
_refine_diff_density_rms 0.110
_refine_ls_extinction_method none
_refine_ls_goodness_of_fit_ref 1.047
_refine_ls_hydrogen_treatment constr
_refine_ls_matrix_type full
_refine_ls_number_parameters 1119
_refine_ls_number_reflns 35137
_refine_ls_number_restraints 0
_refine_ls_restrained_S_all 1.047
_refine_ls_R_factor_all 0.0565
_refine_ls_R_factor_gt 0.0401
_refine_ls_shift/su_max 0.018
_refine_ls_shift/su_mean 0.001
_refine_ls_structure_factor_coef Fsqd
_refine_ls_weighting_details 'w=1/[\s^2^(Fo^2^)+(0.0279P)^2^+26.6212P] where P=(Fo^2^+2Fc^2^)/3'
_refine_ls_weighting_scheme calc
_refine_ls_wR_factor_gt 0.0886
_refine_ls_wR_factor_ref 0.0974
_reflns_Friedel_coverage 0.000
_reflns_number_gt 28119
_reflns_number_total 35137
_reflns_threshold_expression 'I > 2\s(I)'
_cod_data_source_file c5ra07581e2.cif
_cod_data_source_block shelx
_cod_database_code 7221004
_shelx_space_group_comment
;
The symmetry employed for this shelxl refinement is uniquely defined
by the following loop, which should always be used as a source of
symmetry information in preference to the above space-group names.
They are only intended as comments.
;
_shelxl_version_number 2014-3

loop_
_space_group_symop_operation_xyz
'x, y, z'
'-x, y+1/2, -z+1/2'
'-x, -y, -z'
'x, -y-1/2, z-1/2'

loop_
_atom_site_label
_atom_site_type_symbol
_atom_site_fract_x
_atom_site_fract_y
_atom_site_fract_z
_atom_site_U_iso_or_equiv
_atom_site_adp_type
_atom_site_occupancy
_atom_site_site_symmetry_order
_atom_site_calc_flag
_atom_site_refinement_flags_posn
_atom_site_refinement_flags_adp
_atom_site_refinement_flags_occupancy
Mo1 Mo 0.45091(2) 0.43536(2) 1.33007(2) 0.01402(4) Uani 1 1 d . . .
Mo4 Mo 0.06925(2) 0.56294(2) 1.16286(2) 0.01434(4) Uani 1 1 d . . .
Mo5 Mo 0.07286(2) 0.41890(2) 1.14005(2) 0.01415(4) Uani 1 1 d . . .
Mo3 Mo 0.49593(2) 0.64512(2) 1.51645(2) 0.01455(4) Uani 1 1 d . . .
Mo2 Mo 0.44710(2) 0.57971(2) 1.34709(2) 0.01375(4) Uani 1 1 d . . .
Mo6 Mo 0.00238(2) 0.35620(2) 0.97929(2) 0.01563(4) Uani 1 1 d . . .
Mn1 Mn 0.5000 0.5000 1.5000 0.00977(8) Uani 1 2 d S . P
Mn2 Mn 0.0000 0.5000 1.0000 0.00974(8) Uani 1 2 d S . P
C23 C 0.22377(11) 0.56658(12) 0.75157(16) 0.0236(5) Uani 1 1 d . . .
C24 C 0.27712(11) 0.56865(12) 0.77292(17) 0.0248(5) Uani 1 1 d . . .
H24 H 0.2952 0.5540 0.8215 0.030 Uiso 1 1 calc R U .
C27 C 0.38734(15) 0.62042(14) 0.6946(2) 0.0412(9) Uani 1 1 d . . .
H27 H 0.4244 0.6220 0.7090 0.049 Uiso 1 1 calc R U .
C25 C 0.30546(12) 0.59269(12) 0.72255(18) 0.0273(6) Uani 1 1 d . . .
C26 C 0.36047(13) 0.59609(13) 0.7434(2) 0.0334(7) Uani 1 1 d . . .
H26 H 0.3791 0.5814 0.7916 0.040 Uiso 1 1 calc R U .
C32 C 0.19629(12) 0.58625(13) 0.67876(17) 0.0286(6) Uani 1 1 d . . .
H32 H 0.1593 0.5834 0.6641 0.034 Uiso 1 1 calc R U .
C28 C 0.36047(16) 0.64286(14) 0.6240(2) 0.0446(10) Uani 1 1 d . . .
H28 H 0.3793 0.6606 0.5912 0.054 Uiso 1 1 calc R U .
C30 C 0.27792(13) 0.61402(13) 0.65023(18) 0.0311(7) Uani 1 1 d . . .
C31 C 0.22286(14) 0.60937(14) 0.62939(18) 0.0324(7) Uani 1 1 d . . .
H31 H 0.2041 0.6225 0.5804 0.039 Uiso 1 1 calc R U .
C29 C 0.30721(16) 0.63947(14) 0.6016(2) 0.0393(8) Uani 1 1 d . . .
H29 H 0.2895 0.6543 0.5530 0.047 Uiso 1 1 calc R U .
O7 O 0.49935(7) 0.62645(7) 1.41350(10) 0.0156(3) Uani 1 1 d . . .
O12 O 0.49046(6) 0.49141(7) 1.60246(10) 0.0139(3) Uani 1 1 d . . .
O25 O -0.05344(6) 0.55711(7) 0.99249(9) 0.0135(3) Uani 1 1 d . . .
O10 O 0.55192(6) 0.56707(7) 1.54283(10) 0.0143(3) Uani 1 1 d . . .
O4 O 0.41301(6) 0.50591(7) 1.33215(10) 0.0154(3) Uani 1 1 d . . .
O20 O 0.01445(7) 0.37273(7) 1.08695(10) 0.0167(3) Uani 1 1 d . . .
O11 O 0.55430(6) 0.44260(7) 1.52599(10) 0.0137(3) Uani 1 1 d . . .
O24 O -0.05358(6) 0.43459(7) 0.97249(10) 0.0153(3) Uani 1 1 d . . .
O26 O -0.00714(6) 0.51058(7) 0.88824(10) 0.0160(3) Uani 1 1 d . . .
O2 O 0.40055(7) 0.38864(8) 1.30245(12) 0.0231(4) Uani 1 1 d . . .
O21 O -0.00955(7) 0.38949(7) 0.87796(10) 0.0159(3) Uani 1 1 d . . .
O17 O 0.10514(6) 0.49357(7) 1.14702(10) 0.0161(3) Uani 1 1 d . . .
O22 O -0.04686(8) 0.30761(9) 0.96874(12) 0.0290(4) Uani 1 1 d . . .
O1 O 0.50630(7) 0.38637(7) 1.38547(10) 0.0167(3) Uani 1 1 d . . .
O15 O 0.05925(8) 0.55281(9) 1.25211(11) 0.0258(4) Uani 1 1 d . . .
O18 O 0.06608(8) 0.40864(8) 1.23107(11) 0.0229(4) Uani 1 1 d . . .
O19 O 0.12425(7) 0.37724(8) 1.13166(12) 0.0235(4) Uani 1 1 d . . .
O9 O 0.54504(8) 0.69448(8) 1.53828(12) 0.0249(4) Uani 1 1 d . . .
O8 O 0.43945(8) 0.68392(8) 1.50075(11) 0.0242(4) Uani 1 1 d . . .
O5 O 0.46817(8) 0.58603(8) 1.26485(11) 0.0227(4) Uani 1 1 d . . .
O3 O 0.47525(8) 0.44503(9) 1.25099(11) 0.0243(4) Uani 1 1 d . . .
O16 O 0.11939(7) 0.61103(8) 1.17398(12) 0.0242(4) Uani 1 1 d . . .
O23 O 0.05688(8) 0.31770(9) 0.97659(12) 0.0281(4) Uani 1 1 d . . .
C1 C 0.59938(9) 0.56546(11) 1.51762(15) 0.0171(4) Uani 1 1 d . . .
H1A H 0.6292 0.5648 1.5632 0.020 Uiso 1 1 calc R U .
H1B H 0.6021 0.6011 1.4886 0.020 Uiso 1 1 calc R U .
C2 C 0.60335(9) 0.45506(10) 1.50805(15) 0.0170(4) Uani 1 1 d . . .
H2A H 0.6116 0.4239 1.4752 0.020 Uiso 1 1 calc R U .
H2B H 0.6311 0.4555 1.5562 0.020 Uiso 1 1 calc R U .
O6 O 0.39386(7) 0.62326(8) 1.33524(12) 0.0225(4) Uani 1 1 d . . .
O28 O 0.19299(7) 0.54641(9) 0.79799(11) 0.0254(4) Uani 1 1 d . . .
O27 O 0.20235(7) 0.48915(9) 0.98410(11) 0.0260(4) Uani 1 1 d . . .
C21 C 0.18350(9) 0.50955(11) 0.92063(15) 0.0181(5) Uani 1 1 d . . .
C19 C 0.04038(9) 0.51695(11) 0.86470(14) 0.0166(4) Uani 1 1 d . . .
H19A H 0.0399 0.5546 0.8386 0.020 Uiso 1 1 calc R U .
H19B H 0.0421 0.4865 0.8268 0.020 Uiso 1 1 calc R U .
C20 C 0.08992(9) 0.51363(10) 0.93050(14) 0.0151(4) Uani 1 1 d . . .
N2 N 0.13244(8) 0.52051(9) 0.89127(12) 0.0175(4) Uani 1 1 d . . .
H2 H 0.1236 0.5331 0.8436 0.021 Uiso 1 1 calc R U .
C3 C 0.43801(9) 0.48596(11) 1.61022(14) 0.0164(4) Uani 1 1 d . . .
H3A H 0.4307 0.5178 1.6428 0.020 Uiso 1 1 calc R U .
H3B H 0.4348 0.4494 1.6370 0.020 Uiso 1 1 calc R U .
C22 C 0.22025(10) 0.52580(12) 0.87126(15) 0.0218(5) Uani 1 1 d . . .
H22A H 0.2445 0.5560 0.8976 0.026 Uiso 1 1 calc R U .
H22B H 0.2412 0.4917 0.8645 0.026 Uiso 1 1 calc R U .
N3 N 0.27366(8) 0.54518(10) 1.18762(13) 0.0202(4) Uani 1 1 d . . .
C17 C -0.09524(9) 0.54531(11) 1.02865(15) 0.0180(5) Uani 1 1 d . . .
H17A H -0.1287 0.5464 0.9893 0.022 Uiso 1 1 calc R U .
H17B H -0.0962 0.5759 1.0666 0.022 Uiso 1 1 calc R U .
C18 C -0.09422(9) 0.43573(11) 1.01272(14) 0.0170(4) Uani 1 1 d . . .
H18A H -0.0935 0.3992 1.0413 0.020 Uiso 1 1 calc R U .
H18B H -0.1283 0.4381 0.9748 0.020 Uiso 1 1 calc R U .
C45 C 0.24875(10) 0.48649(12) 1.19126(16) 0.0224(5) Uani 1 1 d . . .
H45A H 0.2140 0.4923 1.2018 0.027 Uiso 1 1 calc R U .
H45B H 0.2433 0.4680 1.1403 0.027 Uiso 1 1 calc R U .
C37 C 0.28399(11) 0.57577(13) 1.26441(15) 0.0240(5) Uani 1 1 d . . .
H37A H 0.3112 0.5542 1.3015 0.029 Uiso 1 1 calc R U .
H37B H 0.2982 0.6145 1.2584 0.029 Uiso 1 1 calc R U .
C33 C 0.23558(10) 0.57882(12) 1.12621(15) 0.0222(5) Uani 1 1 d . . .
H33A H 0.2284 0.5560 1.0782 0.027 Uiso 1 1 calc R U .
H33B H 0.2024 0.5823 1.1422 0.027 Uiso 1 1 calc R U .
C41 C 0.32660(10) 0.53943(13) 1.16881(16) 0.0243(5) Uani 1 1 d . . .
H41A H 0.3435 0.5777 1.1746 0.029 Uiso 1 1 calc R U .
H41B H 0.3485 0.5135 1.2072 0.029 Uiso 1 1 calc R U .
C38 C 0.23728(12) 0.58275(14) 1.29823(17) 0.0289(6) Uani 1 1 d . . .
H38A H 0.2260 0.5446 1.3127 0.035 Uiso 1 1 calc R U .
H38B H 0.2080 0.5999 1.2595 0.035 Uiso 1 1 calc R U .
C46 C 0.27986(11) 0.44568(14) 1.25123(19) 0.0308(6) Uani 1 1 d . . .
H46A H 0.3119 0.4335 1.2360 0.037 Uiso 1 1 calc R U .
H46B H 0.2905 0.4658 1.3012 0.037 Uiso 1 1 calc R U .
N1 N 0.34728(8) 0.48114(9) 1.55740(12) 0.0166(4) Uani 1 1 d . . .
H1 H 0.3496 0.4772 1.6069 0.020 Uiso 1 1 calc R U .
O13 O 0.28823(8) 0.49074(10) 1.44163(12) 0.0291(5) Uani 1 1 d . . .
O14 O 0.27460(7) 0.44827(10) 1.62435(12) 0.0279(4) Uani 1 1 d . . .
C4 C 0.39654(9) 0.48685(10) 1.53342(14) 0.0148(4) Uani 1 1 d . . .
C5 C 0.29902(10) 0.48131(11) 1.51078(15) 0.0192(5) Uani 1 1 d . . .
C8 C 0.18606(10) 0.44156(12) 1.63898(17) 0.0241(5) Uani 1 1 d . . .
H8 H 0.1725 0.4600 1.5911 0.029 Uiso 1 1 calc R U .
C7 C 0.23852(10) 0.43195(12) 1.66426(16) 0.0235(5) Uani 1 1 d . . .
C9 C 0.15207(11) 0.42369(12) 1.68491(17) 0.0249(6) Uani 1 1 d . . .
C6 C 0.25473(10) 0.46957(13) 1.54925(16) 0.0227(5) Uani 1 1 d . . .
H6A H 0.2351 0.5056 1.5515 0.027 Uiso 1 1 calc R U .
H6B H 0.2305 0.4410 1.5188 0.027 Uiso 1 1 calc R U .
C42 C 0.32605(11) 0.51673(14) 1.08947(18) 0.0288(6) Uani 1 1 d . . .
H42A H 0.3073 0.5440 1.0500 0.035 Uiso 1 1 calc R U .
H42B H 0.3077 0.4792 1.0812 0.035 Uiso 1 1 calc R U .
C47 C 0.24773(13) 0.39314(15) 1.2596(2) 0.0372(7) Uani 1 1 d . . .
H47A H 0.2167 0.4053 1.2773 0.045 Uiso 1 1 calc R U .
H47B H 0.2355 0.3745 1.2089 0.045 Uiso 1 1 calc R U .
C34 C 0.25236(12) 0.63855(13) 1.10832(19) 0.0294(6) Uani 1 1 d . . .
H34A H 0.2862 0.6365 1.0940 0.035 Uiso 1 1 calc R U .
H34B H 0.2567 0.6634 1.1542 0.035 Uiso 1 1 calc R U .
C35 C 0.21108(14) 0.66402(15) 1.0423(2) 0.0379(7) Uani 1 1 d . . .
H35A H 0.2065 0.6385 0.9970 0.046 Uiso 1 1 calc R U .
H35B H 0.1774 0.6659 1.0571 0.046 Uiso 1 1 calc R U .
N4 N 0.04137(9) 0.77432(10) 1.24507(15) 0.0264(5) Uani 1 1 d . . .
C61 C 0.03906(12) 0.83958(12) 1.24091(18) 0.0265(6) Uani 1 1 d . . .
H61A H 0.0118 0.8530 1.2663 0.032 Uiso 1 1 calc R U .
H61B H 0.0729 0.8551 1.2705 0.032 Uiso 1 1 calc R U .
C49 C -0.00886(11) 0.74868(13) 1.1958(2) 0.0304(6) Uani 1 1 d . . .
H49A H -0.0130 0.7620 1.1422 0.036 Uiso 1 1 calc R U .
H49B H -0.0054 0.7062 1.1960 0.036 Uiso 1 1 calc R U .
C58 C 0.13960(12) 0.77143(14) 1.2539(2) 0.0317(6) Uani 1 1 d . . .
H58A H 0.1479 0.7580 1.3078 0.038 Uiso 1 1 calc R U .
H58B H 0.1404 0.8140 1.2542 0.038 Uiso 1 1 calc R U .
C14 C 0.17253(12) 0.39623(13) 1.75572(18) 0.0285(6) Uani 1 1 d . . .
C50 C -0.05817(12) 0.76410(15) 1.2216(2) 0.0374(8) Uani 1 1 d . . .
H50A H -0.0633 0.7361 1.2607 0.045 Uiso 1 1 calc R U .
H50B H -0.0542 0.8028 1.2453 0.045 Uiso 1 1 calc R U .
C13 C 0.13768(14) 0.37902(15) 1.8008(2) 0.0352(7) Uani 1 1 d . . .
H13 H 0.1510 0.3604 1.8487 0.042 Uiso 1 1 calc R U .
C16 C 0.25947(12) 0.40464(15) 1.73466(18) 0.0333(7) Uani 1 1 d . . .
H16 H 0.2960 0.3985 1.7512 0.040 Uiso 1 1 calc R U .
C10 C 0.09768(12) 0.43348(14) 1.6608(2) 0.0323(7) Uani 1 1 d . . .
H10 H 0.0835 0.4519 1.6130 0.039 Uiso 1 1 calc R U .
C39 C 0.25101(13) 0.62129(14) 1.36859(18) 0.0325(6) Uani 1 1 d . . .
H39A H 0.2787 0.6027 1.4084 0.039 Uiso 1 1 calc R U .
H39B H 0.2649 0.6583 1.3546 0.039 Uiso 1 1 calc R U .
C15 C 0.22719(13) 0.38691(16) 1.77936(19) 0.0349(7) Uani 1 1 d . . .
H15 H 0.2415 0.3681 1.8268 0.042 Uiso 1 1 calc R U .
C57 C 0.08559(11) 0.75092(13) 1.21316(19) 0.0302(6) Uani 1 1 d . . .
H57A H 0.0849 0.7084 1.2156 0.036 Uiso 1 1 calc R U .
H57B H 0.0791 0.7619 1.1584 0.036 Uiso 1 1 calc R U .
C53 C 0.04817(13) 0.75792(13) 1.32883(19) 0.0315(6) Uani 1 1 d . . .
H53A H 0.0190 0.7746 1.3474 0.038 Uiso 1 1 calc R U .
H53B H 0.0808 0.7755 1.3590 0.038 Uiso 1 1 calc R U .
C11 C 0.06538(13) 0.41643(14) 1.7062(2) 0.0368(8) Uani 1 1 d . . .
H11 H 0.0290 0.4235 1.6898 0.044 Uiso 1 1 calc R U .
N5 N 0.43793(10) 0.24234(10) 1.21631(16) 0.0298(5) Uani 1 1 d . . .
C65 C 0.44659(13) 0.30042(13) 1.1825(2) 0.0328(7) Uani 1 1 d . . .
H65A H 0.4123 0.3192 1.1637 0.039 Uiso 1 1 calc R U .
H65B H 0.4673 0.3248 1.2242 0.039 Uiso 1 1 calc R U .
C69 C 0.40757(12) 0.20223(13) 1.15479(18) 0.0295(6) Uani 1 1 d . . .
H69A H 0.4267 0.1984 1.1139 0.035 Uiso 1 1 calc R U .
H69B H 0.4062 0.1636 1.1776 0.035 Uiso 1 1 calc R U .
C89 C 0.57376(13) 0.54466(14) 1.20003(19) 0.0321(6) Uiso 1 1 d . . .
N10 N 0.60955(13) 0.55971(14) 1.2440(2) 0.0455(7) Uiso 1 1 d . . .
C12 C 0.08541(13) 0.38881(14) 1.7764(2) 0.0372(8) Uani 1 1 d . . .
H12 H 0.0626 0.3769 1.8070 0.045 Uiso 1 1 calc R U .
C63 C 0.02433(14) 0.92986(14) 1.1618(2) 0.0353(7) Uani 1 1 d . . .
H63A H -0.0011 0.9417 1.1913 0.042 Uiso 1 1 calc R U .
H63B H 0.0588 0.9459 1.1878 0.042 Uiso 1 1 calc R U .
C43 C 0.38216(13) 0.50946(18) 1.0826(2) 0.0403(8) Uani 1 1 d . . .
H43A H 0.4009 0.5465 1.0949 0.048 Uiso 1 1 calc R U .
H43B H 0.3999 0.4805 1.1205 0.048 Uiso 1 1 calc R U .
C59 C 0.18009(13) 0.74860(15) 1.2140(2) 0.0388(8) Uani 1 1 d . . .
H59A H 0.1727 0.7638 1.1609 0.047 Uiso 1 1 calc R U .
H59B H 0.1777 0.7061 1.2110 0.047 Uiso 1 1 calc R U .
C70 C 0.35228(14) 0.22164(15) 1.1186(2) 0.0432(9) Uani 1 1 d . . .
H70A H 0.3321 0.2233 1.1585 0.052 Uiso 1 1 calc R U .
H70B H 0.3530 0.2608 1.0973 0.052 Uiso 1 1 calc R U .
C77 C 0.48907(14) 0.21198(14) 1.2512(2) 0.0434(9) Uani 1 1 d . . .
H77A H 0.5099 0.2094 1.2123 0.052 Uiso 1 1 calc R U .
H77B H 0.4816 0.1723 1.2655 0.052 Uiso 1 1 calc R U .
C60 C 0.23498(13) 0.76590(15) 1.2565(2) 0.0397(8) Uani 1 1 d . . .
H60A H 0.2601 0.7506 1.2293 0.060 Uiso 1 1 calc R U .
H60B H 0.2376 0.8080 1.2587 0.060 Uiso 1 1 calc R U .
H60C H 0.2426 0.7503 1.3087 0.060 Uiso 1 1 calc R U .
C62 C 0.02772(17) 0.86460(15) 1.1610(2) 0.0439(9) Uani 1 1 d . . .
H62A H -0.0057 0.8488 1.1305 0.053 Uiso 1 1 calc R U .
H62B H 0.0556 0.8529 1.1358 0.053 Uiso 1 1 calc R U .
C73 C 0.40794(15) 0.25473(13) 1.27709(19) 0.0368(7) Uani 1 1 d . . .
H73A H 0.4280 0.2830 1.3140 0.044 Uiso 1 1 calc R U .
H73B H 0.3743 0.2730 1.2518 0.044 Uiso 1 1 calc R U .
C71 C 0.32565(14) 0.18110(15) 1.0555(2) 0.0434(9) Uani 1 1 d . . .
H71A H 0.3288 0.1412 1.0757 0.052 Uiso 1 1 calc R U .
H71B H 0.3438 0.1828 1.0133 0.052 Uiso 1 1 calc R U .
C54 C 0.05016(18) 0.69338(15) 1.3446(2) 0.0495(10) Uani 1 1 d . . .
H54A H 0.0820 0.6770 1.3329 0.059 Uiso 1 1 calc R U .
H54B H 0.0195 0.6746 1.3105 0.059 Uiso 1 1 calc R U .
C74 C 0.39677(17) 0.20255(15) 1.3217(2) 0.0444(9) Uani 1 1 d . . .
H74A H 0.3830 0.1709 1.2856 0.053 Uiso 1 1 calc R U .
H74B H 0.4295 0.1892 1.3569 0.053 Uiso 1 1 calc R U .
C64 C 0.00782(16) 0.95398(18) 1.0812(2) 0.0482(9) Uani 1 1 d . . .
H64A H 0.0060 0.9961 1.0835 0.072 Uiso 1 1 calc R U .
H64B H 0.0333 0.9429 1.0521 0.072 Uiso 1 1 calc R U .
H64C H -0.0265 0.9386 1.0556 0.072 Uiso 1 1 calc R U .
C90 C 0.52639(15) 0.52576(17) 1.1460(2) 0.0433(8) Uiso 1 1 d . . .
H90A H 0.5073 0.4992 1.1717 0.065 Uiso 1 1 calc R U .
H90B H 0.5355 0.5061 1.1027 0.065 Uiso 1 1 calc R U .
H90C H 0.5045 0.5592 1.1271 0.065 Uiso 1 1 calc R U .
C66 C 0.47406(16) 0.29901(16) 1.1174(3) 0.0454(9) Uani 1 1 d . . .
H66A H 0.5071 0.2771 1.1335 0.054 Uiso 1 1 calc R U .
H66B H 0.4517 0.2794 1.0723 0.054 Uiso 1 1 calc R U .
C75 C 0.35743(17) 0.21752(17) 1.3675(2) 0.0483(9) Uani 1 1 d . . .
H75A H 0.3234 0.2259 1.3319 0.058 Uiso 1 1 calc R U .
H75B H 0.3690 0.2527 1.3981 0.058 Uiso 1 1 calc R U .
C40 C 0.20453(17) 0.6329(2) 1.4010(2) 0.0526(10) Uani 1 1 d . . .
H40A H 0.2150 0.6578 1.4462 0.079 Uiso 1 1 calc R U .
H40B H 0.1773 0.6520 1.3621 0.079 Uiso 1 1 calc R U .
H40C H 0.1911 0.5964 1.4159 0.079 Uiso 1 1 calc R U .
C51 C -0.10524(14) 0.76344(19) 1.1541(2) 0.0485(10) Uani 1 1 d . . .
H51A H -0.1082 0.7251 1.1293 0.058 Uiso 1 1 calc R U .
H51B H -0.1004 0.7923 1.1158 0.058 Uiso 1 1 calc R U .
C67 C 0.48548(18) 0.35989(17) 1.0961(2) 0.0492(9) Uani 1 1 d . . .
H67A H 0.4523 0.3817 1.0823 0.059 Uiso 1 1 calc R U .
H67B H 0.5083 0.3788 1.1414 0.059 Uiso 1 1 calc R U .
C85 C 0.26123(19) 0.3552(2) 1.0634(3) 0.0551(10) Uiso 1 1 d . . .
C36 C 0.22567(18) 0.72371(17) 1.0209(3) 0.0540(11) Uani 1 1 d . . .
H36A H 0.1982 0.7385 0.9784 0.081 Uiso 1 1 calc R U .
H36B H 0.2295 0.7493 1.0653 0.081 Uiso 1 1 calc R U .
H36C H 0.2587 0.7219 1.0052 0.081 Uiso 1 1 calc R U .
C81 C 0.12648(18) 0.5071(2) 1.4392(3) 0.0533(10) Uiso 1 1 d . . .
N6 N 0.11966(17) 0.5364(2) 1.4867(3) 0.0706(11) Uiso 1 1 d . . .
C86 C 0.20743(19) 0.3495(2) 1.0248(3) 0.0618(12) Uiso 1 1 d . . .
H86A H 0.1973 0.3813 0.9885 0.093 Uiso 1 1 calc R U .
H86B H 0.1861 0.3504 1.0626 0.093 Uiso 1 1 calc R U .
H86C H 0.2020 0.3128 0.9970 0.093 Uiso 1 1 calc R U .
C78 C 0.5216(2) 0.2432(3) 1.3232(3) 0.0741(15) Uiso 1 1 d . . .
H78A H 0.4993 0.2513 1.3590 0.089 Uiso 1 1 calc R U .
H78B H 0.5343 0.2804 1.3078 0.089 Uiso 1 1 calc R U .
C76 C 0.3509(2) 0.1689(2) 1.4210(3) 0.0640(13) Uani 1 1 d . . .
H76A H 0.3252 0.1800 1.4497 0.096 Uiso 1 1 calc R U .
H76B H 0.3388 0.1342 1.3908 0.096 Uiso 1 1 calc R U .
H76C H 0.3844 0.1610 1.4570 0.096 Uiso 1 1 calc R U .
C82 C 0.1375(2) 0.4696(2) 1.3790(3) 0.0649(12) Uiso 1 1 d . . .
H82A H 0.1734 0.4757 1.3750 0.097 Uiso 1 1 calc R U .
H82B H 0.1133 0.4787 1.3297 0.097 Uiso 1 1 calc R U .
H82C H 0.1329 0.4292 1.3920 0.097 Uiso 1 1 calc R U .
N8 N 0.3040(2) 0.3606(2) 1.0933(3) 0.0807(13) Uiso 1 1 d . . .
C68 C 0.5116(2) 0.3627(2) 1.0299(3) 0.0674(14) Uani 1 1 d . . .
H68A H 0.5180 0.4031 1.0189 0.101 Uiso 1 1 calc R U .
H68B H 0.5449 0.3420 1.0436 0.101 Uiso 1 1 calc R U .
H68C H 0.4889 0.3450 0.9844 0.101 Uiso 1 1 calc R U .
C52 C -0.15514(16) 0.7766(2) 1.1785(3) 0.0664(14) Uani 1 1 d . . .
H52A H -0.1847 0.7758 1.1334 0.100 Uiso 1 1 calc R U .
H52B H -0.1604 0.7476 1.2156 0.100 Uiso 1 1 calc R U .
H52C H -0.1526 0.8148 1.2022 0.100 Uiso 1 1 calc R U .
C44 C 0.38480(17) 0.4905(2) 1.0029(2) 0.0545(11) Uani 1 1 d . . .
H44A H 0.4214 0.4863 1.0009 0.082 Uiso 1 1 calc R U .
H44B H 0.3669 0.4535 0.9909 0.082 Uiso 1 1 calc R U .
H44C H 0.3678 0.5194 0.9653 0.082 Uiso 1 1 calc R U .
C87 C 0.34201(18) 0.8165(2) 1.4159(3) 0.0566(11) Uiso 1 1 d . . .
N9 N 0.32513(19) 0.8538(2) 1.4424(3) 0.0788(13) Uiso 1 1 d . . .
C72 C 0.26859(17) 0.1950(2) 1.0238(3) 0.0739(17) Uani 1 1 d . . .
H72A H 0.2534 0.1674 0.9832 0.111 Uiso 1 1 calc R U .
H72B H 0.2502 0.1924 1.0651 0.111 Uiso 1 1 calc R U .
H72C H 0.2652 0.2340 1.0026 0.111 Uiso 1 1 calc R U .
C48 C 0.2781(2) 0.3507(2) 1.3151(3) 0.0715(14) Uiso 1 1 d . . .
H48A H 0.2560 0.3175 1.3189 0.107 Uiso 1 1 calc R U .
H48B H 0.3085 0.3379 1.2973 0.107 Uiso 1 1 calc R U .
H48C H 0.2897 0.3688 1.3657 0.107 Uiso 1 1 calc R U .
C55 C 0.0504(2) 0.6804(2) 1.4286(3) 0.0693(13) Uiso 1 1 d . . .
H55A H 0.0228 0.7035 1.4432 0.083 Uiso 1 1 calc R U .
H55B H 0.0420 0.6392 1.4332 0.083 Uiso 1 1 calc R U .
C88 C 0.3642(2) 0.7695(2) 1.3807(3) 0.0664(13) Uiso 1 1 d . . .
H88A H 0.3738 0.7835 1.3344 0.100 Uiso 1 1 calc R U .
H88B H 0.3384 0.7385 1.3668 0.100 Uiso 1 1 calc R U .
H88C H 0.3953 0.7547 1.4170 0.100 Uiso 1 1 calc R U .
C84 C 0.1254(2) 0.2221(3) 1.1044(3) 0.0776(15) Uiso 1 1 d . . .
H84A H 0.1071 0.2087 1.1426 0.116 Uiso 1 1 calc R U .
H84B H 0.1104 0.2588 1.0828 0.116 Uiso 1 1 calc R U .
H84C H 0.1625 0.2274 1.1288 0.116 Uiso 1 1 calc R U .
C83 C 0.1198(3) 0.1801(3) 1.0438(4) 0.094(2) Uiso 1 1 d . . .
N7 N 0.1187(3) 0.1443(4) 0.9944(5) 0.151(3) Uiso 1 1 d . . .
C79 C 0.5718(3) 0.2035(3) 1.3671(4) 0.0893(18) Uiso 1 1 d . . .
H79A H 0.5888 0.2188 1.4186 0.107 Uiso 1 1 calc R U .
H79B H 0.5620 0.1627 1.3714 0.107 Uiso 1 1 calc R U .
C80 C 0.6020(3) 0.2108(3) 1.3157(4) 0.095(2) Uiso 1 1 d . . .
H80A H 0.6347 0.1895 1.3332 0.143 Uiso 1 1 calc R U .
H80B H 0.5833 0.1965 1.2653 0.143 Uiso 1 1 calc R U .
H80C H 0.6097 0.2519 1.3119 0.143 Uiso 1 1 calc R U .
C56 C 0.0971(3) 0.6922(3) 1.4784(5) 0.114(2) Uiso 1 1 d . . .
H56A H 0.0949 0.6831 1.5308 0.170 Uiso 1 1 calc R U .
H56B H 0.1245 0.6688 1.4650 0.170 Uiso 1 1 calc R U .
H56C H 0.1053 0.7331 1.4750 0.170 Uiso 1 1 calc R U .

loop_
_atom_site_aniso_label
_atom_site_aniso_U_11
_atom_site_aniso_U_22
_atom_site_aniso_U_33
_atom_site_aniso_U_23
_atom_site_aniso_U_13
_atom_site_aniso_U_12
Mo1 0.01476(9) 0.01386(9) 0.01301(9) -0.00009(7) 0.00250(7) -0.00080(7)
Mo4 0.01313(9) 0.01531(9) 0.01349(9) -0.00163(7) 0.00108(7) -0.00027(7)
Mo5 0.01343(9) 0.01403(9) 0.01422(9) 0.00261(7) 0.00178(7) 0.00124(7)
Mo3 0.01661(9) 0.01113(9) 0.01569(10) 0.00112(7) 0.00347(7) -0.00041(7)
Mo2 0.01389(9) 0.01264(9) 0.01359(9) 0.00321(7) 0.00110(7) -0.00138(7)
Mo6 0.01842(9) 0.01129(9) 0.01652(10) -0.00008(7) 0.00292(7) 0.00066(7)
Mn1 0.00889(19) 0.0099(2) 0.0105(2) 0.00171(16) 0.00230(16) -0.00029(15)
Mn2 0.00910(19) 0.0105(2) 0.0096(2) 0.00058(16) 0.00232(16) 0.00011(15)
C23 0.0242(13) 0.0254(13) 0.0253(13) -0.0019(10) 0.0138(10) -0.0030(10)
C24 0.0226(12) 0.0260(14) 0.0298(15) 0.0007(11) 0.0142(11) -0.0012(10)
C27 0.0435(19) 0.0269(15) 0.068(3) -0.0134(15) 0.0422(19) -0.0119(13)
C25 0.0303(14) 0.0214(13) 0.0373(16) -0.0034(11) 0.0225(13) -0.0028(11)
C26 0.0312(15) 0.0266(15) 0.050(2) -0.0054(13) 0.0251(15) -0.0039(12)
C32 0.0281(14) 0.0324(15) 0.0271(15) -0.0020(11) 0.0104(11) -0.0033(11)
C28 0.064(2) 0.0279(16) 0.060(2) -0.0143(15) 0.050(2) -0.0164(16)
C30 0.0458(18) 0.0238(14) 0.0329(16) -0.0048(11) 0.0272(14) -0.0045(12)
C31 0.0451(18) 0.0307(15) 0.0241(15) -0.0003(11) 0.0138(13) -0.0004(13)
C29 0.064(2) 0.0277(16) 0.0379(18) -0.0049(13) 0.0350(17) -0.0088(15)
O7 0.0167(8) 0.0140(8) 0.0161(8) 0.0031(6) 0.0037(6) -0.0029(6)
O12 0.0097(7) 0.0168(8) 0.0163(8) 0.0030(6) 0.0051(6) -0.0011(6)
O25 0.0118(7) 0.0154(8) 0.0145(8) 0.0014(6) 0.0055(6) -0.0001(6)
O10 0.0117(7) 0.0160(8) 0.0161(8) 0.0019(6) 0.0054(6) -0.0006(6)
O4 0.0144(7) 0.0140(8) 0.0163(8) 0.0018(6) 0.0006(6) 0.0001(6)
O20 0.0179(8) 0.0152(8) 0.0171(8) 0.0030(6) 0.0045(6) -0.0012(6)
O11 0.0098(7) 0.0154(8) 0.0165(8) 0.0009(6) 0.0047(6) -0.0023(6)
O24 0.0134(7) 0.0196(8) 0.0147(8) 0.0031(6) 0.0068(6) 0.0021(6)
O26 0.0108(7) 0.0172(8) 0.0211(9) 0.0001(6) 0.0064(6) -0.0005(6)
O2 0.0205(9) 0.0175(9) 0.0298(11) -0.0033(7) 0.0027(7) -0.0021(7)
O21 0.0157(8) 0.0157(8) 0.0164(8) -0.0012(6) 0.0043(6) 0.0014(6)
O17 0.0136(7) 0.0162(8) 0.0175(8) 0.0012(6) 0.0019(6) 0.0009(6)
O22 0.0347(11) 0.0219(10) 0.0284(11) 0.0011(8) 0.0035(9) -0.0104(8)
O1 0.0173(8) 0.0177(8) 0.0161(8) 0.0012(6) 0.0058(6) 0.0017(6)
O15 0.0287(10) 0.0311(11) 0.0180(9) 0.0026(8) 0.0063(8) 0.0057(8)
O18 0.0265(10) 0.0246(10) 0.0171(9) 0.0028(7) 0.0042(7) -0.0028(7)
O19 0.0191(9) 0.0214(9) 0.0286(10) 0.0004(7) 0.0026(7) 0.0051(7)
O9 0.0285(10) 0.0199(9) 0.0252(10) -0.0011(7) 0.0039(8) -0.0091(7)
O8 0.0258(10) 0.0226(9) 0.0245(10) 0.0018(7) 0.0066(8) 0.0077(7)
O5 0.0290(10) 0.0223(9) 0.0175(9) 0.0032(7) 0.0072(7) -0.0062(7)
O3 0.0286(10) 0.0280(10) 0.0181(9) 0.0018(7) 0.0093(8) 0.0018(8)
O16 0.0187(9) 0.0209(9) 0.0319(11) -0.0034(8) 0.0040(8) -0.0034(7)
O23 0.0323(11) 0.0245(10) 0.0261(11) -0.0018(8) 0.0043(8) 0.0127(8)
C1 0.0135(10) 0.0177(11) 0.0214(12) -0.0011(9) 0.0072(9) -0.0027(8)
C2 0.0132(10) 0.0155(11) 0.0242(12) 0.0051(9) 0.0082(9) 0.0008(8)
O6 0.0181(8) 0.0167(9) 0.0293(10) 0.0017(7) -0.0007(7) 0.0009(7)
O28 0.0170(9) 0.0394(12) 0.0217(10) 0.0034(8) 0.0085(7) -0.0048(8)
O27 0.0157(8) 0.0411(12) 0.0207(10) 0.0027(8) 0.0035(7) -0.0022(8)
C21 0.0147(10) 0.0202(11) 0.0208(12) -0.0037(9) 0.0070(9) -0.0029(9)
C19 0.0121(10) 0.0212(11) 0.0176(11) 0.0017(9) 0.0060(8) -0.0003(8)
C20 0.0122(10) 0.0169(11) 0.0178(11) 0.0022(8) 0.0064(8) 0.0010(8)
N2 0.0138(9) 0.0233(10) 0.0165(10) 0.0023(8) 0.0059(7) -0.0011(8)
C3 0.0107(9) 0.0230(12) 0.0163(11) 0.0029(9) 0.0049(8) -0.0015(8)
C22 0.0141(11) 0.0311(14) 0.0219(13) -0.0004(10) 0.0075(9) -0.0028(10)
N3 0.0146(9) 0.0259(11) 0.0184(10) -0.0009(8) 0.0004(8) 0.0015(8)
C17 0.0152(10) 0.0191(11) 0.0224(12) 0.0053(9) 0.0097(9) 0.0046(8)
C18 0.0142(10) 0.0200(11) 0.0185(11) -0.0009(9) 0.0075(8) -0.0016(8)
C45 0.0172(11) 0.0243(13) 0.0239(13) -0.0004(10) 0.0017(9) 0.0006(9)
C37 0.0217(12) 0.0306(14) 0.0173(12) -0.0036(10) -0.0002(9) -0.0030(10)
C33 0.0180(11) 0.0270(13) 0.0192(12) 0.0010(10) -0.0004(9) 0.0035(10)
C41 0.0146(11) 0.0316(14) 0.0253(14) 0.0000(11) 0.0023(9) 0.0004(10)
C38 0.0250(13) 0.0356(16) 0.0261(15) -0.0067(12) 0.0062(11) 0.0004(11)
C46 0.0217(13) 0.0327(16) 0.0338(16) 0.0100(12) -0.0015(11) -0.0016(11)
N1 0.0112(9) 0.0225(10) 0.0177(10) 0.0027(8) 0.0063(7) -0.0010(7)
O13 0.0176(9) 0.0473(13) 0.0219(10) 0.0092(9) 0.0034(7) -0.0004(8)
O14 0.0137(8) 0.0474(13) 0.0242(10) 0.0081(9) 0.0078(7) -0.0023(8)
C4 0.0112(9) 0.0166(11) 0.0179(11) 0.0013(8) 0.0060(8) -0.0017(8)
C5 0.0141(10) 0.0219(12) 0.0222(12) 0.0024(9) 0.0057(9) 0.0000(9)
C8 0.0186(12) 0.0277(14) 0.0289(14) -0.0004(11) 0.0110(10) -0.0019(10)
C7 0.0181(11) 0.0306(14) 0.0246(13) -0.0011(10) 0.0107(10) -0.0045(10)
C9 0.0227(12) 0.0251(13) 0.0315(15) -0.0083(11) 0.0156(11) -0.0062(10)
C6 0.0133(11) 0.0321(14) 0.0237(13) 0.0044(10) 0.0062(9) -0.0005(10)
C42 0.0208(13) 0.0371(16) 0.0288(15) -0.0043(12) 0.0066(11) 0.0034(11)
C47 0.0286(15) 0.0354(17) 0.046(2) 0.0104(14) 0.0049(14) -0.0035(13)
C34 0.0264(14) 0.0269(14) 0.0339(16) 0.0015(12) 0.0055(12) 0.0020(11)
C35 0.0417(18) 0.0316(17) 0.0381(19) 0.0079(13) 0.0050(14) 0.0045(14)
N4 0.0250(11) 0.0203(11) 0.0350(14) -0.0099(9) 0.0093(10) -0.0009(9)
C61 0.0275(14) 0.0205(13) 0.0320(15) -0.0069(11) 0.0079(11) 0.0005(10)
C49 0.0242(13) 0.0258(14) 0.0421(18) -0.0151(12) 0.0097(12) -0.0034(11)
C58 0.0265(14) 0.0286(15) 0.0407(18) -0.0071(12) 0.0091(13) 0.0009(11)
C14 0.0303(14) 0.0294(14) 0.0317(16) -0.0087(11) 0.0191(12) -0.0100(11)
C50 0.0267(15) 0.0330(17) 0.055(2) -0.0166(15) 0.0139(14) -0.0023(12)
C13 0.0404(17) 0.0385(17) 0.0344(17) -0.0082(13) 0.0240(14) -0.0149(14)
C16 0.0215(13) 0.0498(19) 0.0296(16) 0.0060(13) 0.0083(11) -0.0035(13)
C10 0.0232(13) 0.0346(16) 0.0444(19) -0.0057(13) 0.0182(13) -0.0024(12)
C39 0.0434(18) 0.0296(15) 0.0245(15) -0.0019(11) 0.0080(13) 0.0036(13)
C15 0.0313(16) 0.050(2) 0.0264(15) 0.0043(13) 0.0122(12) -0.0069(14)
C57 0.0255(14) 0.0265(14) 0.0403(17) -0.0119(12) 0.0113(12) 0.0013(11)
C53 0.0380(17) 0.0252(14) 0.0329(16) -0.0037(12) 0.0118(13) 0.0019(12)
C11 0.0262(14) 0.0339(16) 0.060(2) -0.0163(15) 0.0287(15) -0.0087(12)
N5 0.0331(13) 0.0178(11) 0.0353(14) -0.0058(10) 0.0020(11) 0.0064(9)
C65 0.0366(16) 0.0188(13) 0.0444(19) -0.0049(12) 0.0122(14) 0.0026(11)
C69 0.0326(15) 0.0214(13) 0.0331(16) -0.0092(11) 0.0050(12) 0.0038(11)
C12 0.0383(17) 0.0343(17) 0.050(2) -0.0192(14) 0.0326(16) -0.0182(13)
C63 0.0391(17) 0.0325(17) 0.0358(18) 0.0040(13) 0.0117(14) -0.0012(13)
C43 0.0262(15) 0.056(2) 0.042(2) 0.0004(16) 0.0146(14) 0.0063(15)
C59 0.0279(15) 0.0302(16) 0.061(2) -0.0121(15) 0.0152(15) -0.0006(12)
C70 0.0361(18) 0.0321(17) 0.054(2) -0.0122(15) -0.0031(15) 0.0123(14)
C77 0.0369(18) 0.0217(15) 0.059(2) -0.0111(14) -0.0127(16) 0.0093(13)
C60 0.0271(15) 0.0303(17) 0.061(2) 0.0019(15) 0.0093(15) 0.0017(12)
C62 0.066(3) 0.0337(18) 0.0337(19) -0.0046(14) 0.0144(17) -0.0059(17)
C73 0.058(2) 0.0212(14) 0.0316(17) -0.0054(12) 0.0113(15) 0.0064(14)
C71 0.0402(19) 0.0305(17) 0.053(2) -0.0071(15) -0.0021(16) 0.0085(14)
C54 0.070(3) 0.0272(17) 0.049(2) 0.0022(15) 0.009(2) 0.0011(17)
C74 0.073(3) 0.0255(16) 0.0336(19) 0.0008(13) 0.0115(17) 0.0035(16)
C64 0.050(2) 0.052(2) 0.042(2) 0.0120(17) 0.0091(17) -0.0023(18)
C66 0.046(2) 0.0330(18) 0.064(3) -0.0041(16) 0.0267(19) 0.0037(15)
C75 0.061(3) 0.039(2) 0.044(2) -0.0067(16) 0.0109(18) -0.0135(18)
C40 0.060(3) 0.065(3) 0.039(2) -0.0139(19) 0.0234(19) 0.008(2)
C51 0.0324(18) 0.059(3) 0.054(2) 0.0134(19) 0.0118(16) 0.0138(17)
C67 0.068(3) 0.041(2) 0.039(2) 0.0007(16) 0.0131(19) -0.0065(19)
C36 0.063(3) 0.039(2) 0.063(3) 0.0170(19) 0.020(2) 0.0060(19)
C76 0.074(3) 0.071(3) 0.043(2) 0.007(2) 0.005(2) -0.024(3)
C68 0.060(3) 0.077(3) 0.072(3) 0.019(3) 0.028(3) 0.003(3)
C52 0.031(2) 0.088(4) 0.080(3) 0.003(3) 0.012(2) 0.023(2)
C44 0.051(2) 0.070(3) 0.051(2) -0.002(2) 0.030(2) 0.015(2)
C72 0.044(2) 0.055(3) 0.101(4) -0.023(3) -0.023(2) 0.014(2)

loop_
_atom_type_symbol
_atom_type_description
_atom_type_scat_dispersion_real
_atom_type_scat_dispersion_imag
_atom_type_scat_source
C C 0.0033 0.0016 'International Tables Vol C Tables 4.2.6.8 and 6.1.1.4'
H H 0.0000 0.0000 'International Tables Vol C Tables 4.2.6.8 and 6.1.1.4'
Mn Mn 0.3368 0.7283 'International Tables Vol C Tables 4.2.6.8 and 6.1.1.4'
Mo Mo -1.6832 0.6857 'International Tables Vol C Tables 4.2.6.8 and 6.1.1.4'
N N 0.0061 0.0033 'International Tables Vol C Tables 4.2.6.8 and 6.1.1.4'
O O 0.0106 0.0060 'International Tables Vol C Tables 4.2.6.8 and 6.1.1.4'

loop_
_geom_angle_atom_site_label_1
_geom_angle_atom_site_label_2
_geom_angle_atom_site_label_3
_geom_angle
_geom_angle_site_symmetry_1
_geom_angle_site_symmetry_3
O2 Mo1 O3 105.48(10) . .
O2 Mo1 O4 100.10(8) . .
O3 Mo1 O4 101.87(8) . .
O2 Mo1 O1 102.56(8) . .
O3 Mo1 O1 96.62(8) . .
O4 Mo1 O1 145.61(7) . .
O2 Mo1 O10 93.66(8) . 3_668
O3 Mo1 O10 159.31(8) . 3_668
O4 Mo1 O10 81.99(7) . 3_668
O1 Mo1 O10 71.10(7) . 3_668
O2 Mo1 O12 163.48(8) . 3_668
O3 Mo1 O12 89.98(8) . 3_668
O4 Mo1 O12 70.44(6) . 3_668
O1 Mo1 O12 80.91(7) . 3_668
O10 Mo1 O12 71.98(6) 3_668 3_668
O15 Mo4 O16 105.80(10) . .
O15 Mo4 O21 98.02(8) . 3_567
O16 Mo4 O21 102.17(8) . 3_567
O15 Mo4 O17 102.53(9) . .
O16 Mo4 O17 99.73(8) . .
O21 Mo4 O17 144.45(7) 3_567 .
O15 Mo4 O24 160.41(8) . 3_567
O16 Mo4 O24 92.48(8) . 3_567
O21 Mo4 O24 70.70(6) 3_567 3_567
O17 Mo4 O24 80.75(7) . 3_567
O15 Mo4 O26 90.85(8) . 3_567
O16 Mo4 O26 162.35(8) . 3_567
O21 Mo4 O26 80.80(7) 3_567 3_567
O17 Mo4 O26 70.29(6) . 3_567
O24 Mo4 O26 71.89(6) 3_567 3_567
O18 Mo5 O19 105.98(10) . .
O18 Mo5 O17 102.19(8) . .
O19 Mo5 O17 99.66(8) . .
O18 Mo5 O20 98.04(8) . .
O19 Mo5 O20 101.53(9) . .
O17 Mo5 O20 145.26(7) . .
O18 Mo5 O26 93.56(8) . 3_567
O19 Mo5 O26 159.95(8) . 3_567
O17 Mo5 O26 71.26(6) . 3_567
O20 Mo5 O26 79.61(7) . 3_567
O18 Mo5 O25 161.15(8) . 3_567
O19 Mo5 O25 91.69(8) . 3_567
O17 Mo5 O25 80.75(7) . 3_567
O20 Mo5 O25 71.45(6) . 3_567
O26 Mo5 O25 69.52(6) 3_567 3_567
O9 Mo3 O8 105.63(10) . .
O9 Mo3 O1 103.59(9) . 3_668
O8 Mo3 O1 97.70(8) . 3_668
O9 Mo3 O7 99.42(8) . .
O8 Mo3 O7 101.64(8) . .
O1 Mo3 O7 144.56(7) 3_668 .
O9 Mo3 O10 93.80(8) . .
O8 Mo3 O10 159.52(8) . .
O1 Mo3 O10 70.93(7) 3_668 .
O7 Mo3 O10 81.05(7) . .
O9 Mo3 O11 162.89(8) . 3_668
O8 Mo3 O11 90.07(8) . 3_668
O1 Mo3 O11 80.48(7) 3_668 3_668
O7 Mo3 O11 70.16(6) . 3_668
O10 Mo3 O11 71.58(6) . 3_668
O6 Mo2 O5 105.81(10) . .
O6 Mo2 O4 99.61(8) . .
O5 Mo2 O4 101.27(8) . .
O6 Mo2 O7 100.92(8) . .
O5 Mo2 O7 98.77(8) . .
O4 Mo2 O7 146.04(7) . .
O6 Mo2 O11 92.69(8) . 3_668
O5 Mo2 O11 160.89(8) . 3_668
O4 Mo2 O11 79.77(7) . 3_668
O7 Mo2 O11 72.53(6) . 3_668
O6 Mo2 O12 160.89(8) . 3_668
O5 Mo2 O12 92.80(8) . 3_668
O4 Mo2 O12 71.94(6) . 3_668
O7 Mo2 O12 79.99(7) . 3_668
O11 Mo2 O12 69.20(6) 3_668 3_668
O22 Mo6 O23 106.12(11) . .
O22 Mo6 O20 100.50(9) . .
O23 Mo6 O20 101.34(9) . .
O22 Mo6 O21 102.36(9) . .
O23 Mo6 O21 97.52(9) . .
O20 Mo6 O21 144.86(7) . .
O22 Mo6 O24 93.10(9) . .
O23 Mo6 O24 159.65(9) . .
O20 Mo6 O24 81.14(7) . .
O21 Mo6 O24 71.34(6) . .
O22 Mo6 O25 162.60(9) . 3_567
O23 Mo6 O25 90.60(8) . 3_567
O20 Mo6 O25 70.86(6) . 3_567
O21 Mo6 O25 79.61(6) . 3_567
O24 Mo6 O25 70.96(6) . 3_567
O12 Mn1 O12 180.0 . 3_668
O12 Mn1 O11 87.60(7) . .
O12 Mn1 O11 92.40(7) 3_668 .
O12 Mn1 O11 92.40(7) . 3_668
O12 Mn1 O11 87.60(7) 3_668 3_668
O11 Mn1 O11 180.0 . 3_668
O12 Mn1 O10 92.80(7) . 3_668
O12 Mn1 O10 87.20(7) 3_668 3_668
O11 Mn1 O10 87.58(7) . 3_668
O11 Mn1 O10 92.42(7) 3_668 3_668
O12 Mn1 O10 87.20(7) . .
O12 Mn1 O10 92.79(7) 3_668 .
O11 Mn1 O10 92.42(7) . .
O11 Mn1 O10 87.58(7) 3_668 .
O10 Mn1 O10 180.0 3_668 .
O25 Mn2 O25 180.00(10) 3_567 .
O25 Mn2 O26 87.36(7) 3_567 3_567
O25 Mn2 O26 92.64(7) . 3_567
O25 Mn2 O26 92.64(7) 3_567 .
O25 Mn2 O26 87.36(7) . .
O26 Mn2 O26 180.0 3_567 .
O25 Mn2 O24 87.61(7) 3_567 .
O25 Mn2 O24 92.39(7) . .
O26 Mn2 O24 92.51(7) 3_567 .
O26 Mn2 O24 87.49(7) . .
O25 Mn2 O24 92.39(7) 3_567 3_567
O25 Mn2 O24 87.61(7) . 3_567
O26 Mn2 O24 87.49(7) 3_567 3_567
O26 Mn2 O24 92.51(7) . 3_567
O24 Mn2 O24 180.0 . 3_567
C24 C23 O28 124.0(3) . .
C24 C23 C32 120.9(3) . .
O28 C23 C32 115.0(2) . .
C23 C24 C25 120.0(3) . .
C23 C24 H24 120.0 . .
C25 C24 H24 120.0 . .
C26 C27 C28 120.3(3) . .
C26 C27 H27 119.9 . .
C28 C27 H27 119.9 . .
C26 C25 C30 119.5(3) . .
C26 C25 C24 121.3(3) . .
C30 C25 C24 119.2(3) . .
C27 C26 C25 120.7(4) . .
C27 C26 H26 119.7 . .
C25 C26 H26 119.7 . .
C31 C32 C23 119.9(3) . .
C31 C32 H32 120.1 . .
C23 C32 H32 120.1 . .
C29 C28 C27 120.5(3) . .
C29 C28 H28 119.8 . .
C27 C28 H28 119.8 . .
C25 C30 C31 118.9(3) . .
C25 C30 C29 118.1(3) . .
C31 C30 C29 122.9(3) . .
C32 C31 C30 120.9(3) . .
C32 C31 H31 119.5 . .
C30 C31 H31 119.5 . .
C28 C29 C30 121.0(4) . .
C28 C29 H29 119.5 . .
C30 C29 H29 119.5 . .
Mo3 O7 Mo2 121.99(9) . .
C3 O12 Mn1 117.03(14) . .
C3 O12 Mo2 120.34(13) . 3_668
Mn1 O12 Mo2 101.49(7) . 3_668
C3 O12 Mo1 122.11(14) . 3_668
Mn1 O12 Mo1 100.95(6) . 3_668
Mo2 O12 Mo1 89.76(6) 3_668 3_668
C17 O25 Mn2 117.99(14) . .
C17 O25 Mo5 119.56(14) . 3_567
Mn2 O25 Mo5 102.15(7) . 3_567
C17 O25 Mo6 121.14(14) . 3_567
Mn2 O25 Mo6 101.42(7) . 3_567
Mo5 O25 Mo6 89.41(5) 3_567 3_567
C1 O10 Mn1 114.21(14) . .
C1 O10 Mo1 123.52(14) . 3_668
Mn1 O10 Mo1 99.84(6) . 3_668
C1 O10 Mo3 121.37(14) . .
Mn1 O10 Mo3 100.23(7) . .
Mo1 O10 Mo3 92.90(6) 3_668 .
Mo2 O4 Mo1 122.18(9) . .
Mo6 O20 Mo5 121.80(9) . .
C2 O11 Mn1 117.63(14) . .
C2 O11 Mo2 119.19(14) . 3_668
Mn1 O11 Mo2 101.70(7) . 3_668
C2 O11 Mo3 123.20(14) . 3_668
Mn1 O11 Mo3 100.59(7) . 3_668
Mo2 O11 Mo3 89.11(5) 3_668 3_668
C18 O24 Mn2 114.97(14) . .
C18 O24 Mo6 122.12(14) . .
Mn2 O24 Mo6 100.00(7) . .
C18 O24 Mo4 123.42(14) . 3_567
Mn2 O24 Mo4 99.74(6) . 3_567
Mo6 O24 Mo4 91.42(6) . 3_567
C19 O26 Mn2 115.86(14) . .
C19 O26 Mo5 121.38(14) . 3_567
Mn2 O26 Mo5 100.97(7) . 3_567
C19 O26 Mo4 122.15(14) . 3_567
Mn2 O26 Mo4 100.88(7) . 3_567
Mo5 O26 Mo4 90.68(6) 3_567 3_567
Mo4 O21 Mo6 121.51(9) 3_567 .
Mo5 O17 Mo4 122.54(9) . .
Mo3 O1 Mo1 120.68(9) 3_668 .
O10 C1 C4 113.59(19) . 3_668
O10 C1 H1A 108.8 . .
C4 C1 H1A 108.8 3_668 .
O10 C1 H1B 108.8 . .
C4 C1 H1B 108.8 3_668 .
H1A C1 H1B 107.7 . .
O11 C2 C4 113.02(18) . 3_668
O11 C2 H2A 109.0 . .
C4 C2 H2A 109.0 3_668 .
O11 C2 H2B 109.0 . .
C4 C2 H2B 109.0 3_668 .
H2A C2 H2B 107.8 . .
C23 O28 C22 115.6(2) . .
O27 C21 N2 125.6(2) . .
O27 C21 C22 117.9(2) . .
N2 C21 C22 116.5(2) . .
O26 C19 C20 114.47(19) . .
O26 C19 H19A 108.6 . .
C20 C19 H19A 108.6 . .
O26 C19 H19B 108.6 . .
C20 C19 H19B 108.6 . .
H19A C19 H19B 107.6 . .
N2 C20 C19 103.50(19) . .
N2 C20 C18 106.86(19) . 3_567
C19 C20 C18 112.49(19) . 3_567
N2 C20 C17 109.33(19) . 3_567
C19 C20 C17 111.9(2) . 3_567
C18 C20 C17 112.3(2) 3_567 3_567
C21 N2 C20 126.8(2) . .
C21 N2 H2 116.6 . .
C20 N2 H2 116.6 . .
O12 C3 C4 114.10(19) . .
O12 C3 H3A 108.7 . .
C4 C3 H3A 108.7 . .
O12 C3 H3B 108.7 . .
C4 C3 H3B 108.7 . .
H3A C3 H3B 107.6 . .
O28 C22 C21 111.9(2) . .
O28 C22 H22A 109.2 . .
C21 C22 H22A 109.2 . .
O28 C22 H22B 109.2 . .
C21 C22 H22B 109.2 . .
H22A C22 H22B 107.9 . .
C37 N3 C33 111.2(2) . .
C37 N3 C41 105.6(2) . .
C33 N3 C41 111.6(2) . .
C37 N3 C45 111.5(2) . .
C33 N3 C45 105.9(2) . .
C41 N3 C45 111.2(2) . .
O25 C17 C20 113.09(18) . 3_567
O25 C17 H17A 109.0 . .
C20 C17 H17A 109.0 3_567 .
O25 C17 H17B 109.0 . .
C20 C17 H17B 109.0 3_567 .
H17A C17 H17B 107.8 . .
O24 C18 C20 113.74(19) . 3_567
O24 C18 H18A 108.8 . .
C20 C18 H18A 108.8 3_567 .
O24 C18 H18B 108.8 . .
C20 C18 H18B 108.8 3_567 .
H18A C18 H18B 107.7 . .
C46 C45 N3 115.1(2) . .
C46 C45 H45A 108.5 . .
N3 C45 H45A 108.5 . .
C46 C45 H45B 108.5 . .
N3 C45 H45B 108.5 . .
H45A C45 H45B 107.5 . .
C38 C37 N3 115.5(2) . .
C38 C37 H37A 108.4 . .
N3 C37 H37A 108.4 . .
C38 C37 H37B 108.4 . .
N3 C37 H37B 108.4 . .
H37A C37 H37B 107.5 . .
C34 C33 N3 116.7(2) . .
C34 C33 H33A 108.1 . .
N3 C33 H33A 108.1 . .
C34 C33 H33B 108.1 . .
N3 C33 H33B 108.1 . .
H33A C33 H33B 107.3 . .
C42 C41 N3 115.9(2) . .
C42 C41 H41A 108.3 . .
N3 C41 H41A 108.3 . .
C42 C41 H41B 108.3 . .
N3 C41 H41B 108.3 . .
H41A C41 H41B 107.4 . .
C37 C38 C39 110.1(2) . .
C37 C38 H38A 109.6 . .
C39 C38 H38A 109.6 . .
C37 C38 H38B 109.6 . .
C39 C38 H38B 109.6 . .
H38A C38 H38B 108.2 . .
C47 C46 C45 110.7(2) . .
C47 C46 H46A 109.5 . .
C45 C46 H46A 109.5 . .
C47 C46 H46B 109.5 . .
C45 C46 H46B 109.5 . .
H46A C46 H46B 108.1 . .
C5 N1 C4 126.1(2) . .
C5 N1 H1 116.9 . .
C4 N1 H1 116.9 . .
C7 O14 C6 116.6(2) . .
N1 C4 C1 107.22(19) . 3_668
N1 C4 C3 103.03(18) . .
C1 C4 C3 112.6(2) 3_668 .
N1 C4 C2 108.95(19) . 3_668
C1 C4 C2 113.2(2) 3_668 3_668
C3 C4 C2 111.1(2) . 3_668
O13 C5 N1 125.8(2) . .
O13 C5 C6 118.4(2) . .
N1 C5 C6 115.8(2) . .
C7 C8 C9 119.4(3) . .
C7 C8 H8 120.3 . .
C9 C8 H8 120.3 . .
C8 C7 O14 123.7(3) . .
C8 C7 C16 121.4(3) . .
O14 C7 C16 114.9(2) . .
C14 C9 C10 119.3(3) . .
C14 C9 C8 119.9(3) . .
C10 C9 C8 120.8(3) . .
O14 C6 C5 110.3(2) . .
O14 C6 H6A 109.6 . .
C5 C6 H6A 109.6 . .
O14 C6 H6B 109.6 . .
C5 C6 H6B 109.6 . .
H6A C6 H6B 108.1 . .
C41 C42 C43 108.9(3) . .
C41 C42 H42A 109.9 . .
C43 C42 H42A 109.9 . .
C41 C42 H42B 109.9 . .
C43 C42 H42B 109.9 . .
H42A C42 H42B 108.3 . .
C48 C47 C46 112.0(3) . .
C48 C47 H47A 109.2 . .
C46 C47 H47A 109.2 . .
C48 C47 H47B 109.2 . .
C46 C47 H47B 109.2 . .
H47A C47 H47B 107.9 . .
C33 C34 C35 109.2(3) . .
C33 C34 H34A 109.8 . .
C35 C34 H34A 109.8 . .
C33 C34 H34B 109.8 . .
C35 C34 H34B 109.8 . .
H34A C34 H34B 108.3 . .
C36 C35 C34 112.0(3) . .
C36 C35 H35A 109.2 . .
C34 C35 H35A 109.2 . .
C36 C35 H35B 109.2 . .
C34 C35 H35B 109.2 . .
H35A C35 H35B 107.9 . .
C61 N4 C53 107.0(2) . .
C61 N4 C57 111.3(2) . .
C53 N4 C57 111.4(2) . .
C61 N4 C49 110.0(2) . .
C53 N4 C49 110.8(2) . .
C57 N4 C49 106.4(2) . .
C62 C61 N4 115.3(2) . .
C62 C61 H61A 108.4 . .
N4 C61 H61A 108.4 . .
C62 C61 H61B 108.4 . .
N4 C61 H61B 108.4 . .
H61A C61 H61B 107.5 . .
C50 C49 N4 114.7(2) . .
C50 C49 H49A 108.6 . .
N4 C49 H49A 108.6 . .
C50 C49 H49B 108.6 . .
N4 C49 H49B 108.6 . .
H49A C49 H49B 107.6 . .
C57 C58 C59 110.5(3) . .
C57 C58 H58A 109.5 . .
C59 C58 H58A 109.5 . .
C57 C58 H58B 109.5 . .
C59 C58 H58B 109.5 . .
H58A C58 H58B 108.1 . .
C9 C14 C15 118.7(3) . .
C9 C14 C13 118.7(3) . .
C15 C14 C13 122.6(3) . .
C51 C50 C49 110.6(3) . .
C51 C50 H50A 109.5 . .
C49 C50 H50A 109.5 . .
C51 C50 H50B 109.5 . .
C49 C50 H50B 109.5 . .
H50A C50 H50B 108.1 . .
C12 C13 C14 120.9(3) . .
C12 C13 H13 119.5 . .
C14 C13 H13 119.5 . .
C15 C16 C7 119.9(3) . .
C15 C16 H16 120.1 . .
C7 C16 H16 120.1 . .
C11 C10 C9 120.1(3) . .
C11 C10 H10 119.9 . .
C9 C10 H10 119.9 . .
C40 C39 C38 112.0(3) . .
C40 C39 H39A 109.2 . .
C38 C39 H39A 109.2 . .
C40 C39 H39B 109.2 . .
C38 C39 H39B 109.2 . .
H39A C39 H39B 107.9 . .
C16 C15 C14 120.8(3) . .
C16 C15 H15 119.6 . .
C14 C15 H15 119.6 . .
C58 C57 N4 115.2(2) . .
C58 C57 H57A 108.5 . .
N4 C57 H57A 108.5 . .
C58 C57 H57B 108.5 . .
N4 C57 H57B 108.5 . .
H57A C57 H57B 107.5 . .
N4 C53 C54 114.9(3) . .
N4 C53 H53A 108.5 . .
C54 C53 H53A 108.5 . .
N4 C53 H53B 108.5 . .
C54 C53 H53B 108.5 . .
H53A C53 H53B 107.5 . .
C10 C11 C12 120.8(3) . .
C10 C11 H11 119.6 . .
C12 C11 H11 119.6 . .
C69 N5 C65 111.0(3) . .
C69 N5 C77 106.1(2) . .
C65 N5 C77 111.9(3) . .
C69 N5 C73 111.2(3) . .
C65 N5 C73 105.8(2) . .
C77 N5 C73 110.9(3) . .
C66 C65 N5 115.7(3) . .
C66 C65 H65A 108.3 . .
N5 C65 H65A 108.3 . .
C66 C65 H65B 108.3 . .
N5 C65 H65B 108.3 . .
H65A C65 H65B 107.4 . .
C70 C69 N5 114.5(2) . .
C70 C69 H69A 108.6 . .
N5 C69 H69A 108.6 . .
C70 C69 H69B 108.6 . .
N5 C69 H69B 108.6 . .
H69A C69 H69B 107.6 . .
N10 C89 C90 177.5(4) . .
C13 C12 C11 120.1(3) . .
C13 C12 H12 120.0 . .
C11 C12 H12 120.0 . .
C64 C63 C62 111.4(3) . .
C64 C63 H63A 109.4 . .
C62 C63 H63A 109.4 . .
C64 C63 H63B 109.4 . .
C62 C63 H63B 109.4 . .
H63A C63 H63B 108.0 . .
C44 C43 C42 112.0(3) . .
C44 C43 H43A 109.2 . .
C42 C43 H43A 109.2 . .
C44 C43 H43B 109.2 . .
C42 C43 H43B 109.2 . .
H43A C43 H43B 107.9 . .
C58 C59 C60 111.5(3) . .
C58 C59 H59A 109.3 . .
C60 C59 H59A 109.3 . .
C58 C59 H59B 109.3 . .
C60 C59 H59B 109.3 . .
H59A C59 H59B 108.0 . .
C71 C70 C69 111.2(3) . .
C71 C70 H70A 109.4 . .
C69 C70 H70A 109.4 . .
C71 C70 H70B 109.4 . .
C69 C70 H70B 109.4 . .
H70A C70 H70B 108.0 . .
N5 C77 C78 112.8(3) . .
N5 C77 H77A 109.0 . .
C78 C77 H77A 109.0 . .
N5 C77 H77B 109.0 . .
C78 C77 H77B 109.0 . .
H77A C77 H77B 107.8 . .
C59 C60 H60A 109.5 . .
C59 C60 H60B 109.5 . .
H60A C60 H60B 109.5 . .
C59 C60 H60C 109.5 . .
H60A C60 H60C 109.5 . .
H60B C60 H60C 109.5 . .
C61 C62 C63 112.0(3) . .
C61 C62 H62A 109.2 . .
C63 C62 H62A 109.2 . .
C61 C62 H62B 109.2 . .
C63 C62 H62B 109.2 . .
H62A C62 H62B 107.9 . .
C74 C73 N5 115.3(3) . .
C74 C73 H73A 108.4 . .
N5 C73 H73A 108.4 . .
C74 C73 H73B 108.4 . .
N5 C73 H73B 108.4 . .
H73A C73 H73B 107.5 . .
C70 C71 C72 113.0(3) . .
C70 C71 H71A 109.0 . .
C72 C71 H71A 109.0 . .
C70 C71 H71B 109.0 . .
C72 C71 H71B 109.0 . .
H71A C71 H71B 107.8 . .
C53 C54 C55 111.6(3) . .
C53 C54 H54A 109.3 . .
C55 C54 H54A 109.3 . .
C53 C54 H54B 109.3 . .
C55 C54 H54B 109.3 . .
H54A C54 H54B 108.0 . .
C75 C74 C73 110.4(3) . .
C75 C74 H74A 109.6 . .
C73 C74 H74A 109.6 . .
C75 C74 H74B 109.6 . .
C73 C74 H74B 109.6 . .
H74A C74 H74B 108.1 . .
C63 C64 H64A 109.5 . .
C63 C64 H64B 109.5 . .
H64A C64 H64B 109.5 . .
C63 C64 H64C 109.5 . .
H64A C64 H64C 109.5 . .
H64B C64 H64C 109.5 . .
C89 C90 H90A 109.5 . .
C89 C90 H90B 109.5 . .
H90A C90 H90B 109.5 . .
C89 C90 H90C 109.5 . .
H90A C90 H90C 109.5 . .
H90B C90 H90C 109.5 . .
C67 C66 C65 109.6(3) . .
C67 C66 H66A 109.7 . .
C65 C66 H66A 109.7 . .
C67 C66 H66B 109.7 . .
C65 C66 H66B 109.7 . .
H66A C66 H66B 108.2 . .
C74 C75 C76 111.7(4) . .
C74 C75 H75A 109.3 . .
C76 C75 H75A 109.3 . .
C74 C75 H75B 109.3 . .
C76 C75 H75B 109.3 . .
H75A C75 H75B 107.9 . .
C39 C40 H40A 109.5 . .
C39 C40 H40B 109.5 . .
H40A C40 H40B 109.5 . .
C39 C40 H40C 109.5 . .
H40A C40 H40C 109.5 . .
H40B C40 H40C 109.5 . .
C50 C51 C52 111.7(4) . .
C50 C51 H51A 109.3 . .
C52 C51 H51A 109.3 . .
C50 C51 H51B 109.3 . .
C52 C51 H51B 109.3 . .
H51A C51 H51B 107.9 . .
C68 C67 C66 113.3(4) . .
C68 C67 H67A 108.9 . .
C66 C67 H67A 108.9 . .
C68 C67 H67B 108.9 . .
C66 C67 H67B 108.9 . .
H67A C67 H67B 107.7 . .
N8 C85 C86 178.8(6) . .
C35 C36 H36A 109.5 . .
C35 C36 H36B 109.5 . .
H36A C36 H36B 109.5 . .
C35 C36 H36C 109.5 . .
H36A C36 H36C 109.5 . .
H36B C36 H36C 109.5 . .
N6 C81 C82 177.8(5) . .
C85 C86 H86A 109.5 . .
C85 C86 H86B 109.5 . .
H86A C86 H86B 109.5 . .
C85 C86 H86C 109.5 . .
H86A C86 H86C 109.5 . .
H86B C86 H86C 109.5 . .
C77 C78 C79 110.9(4) . .
C77 C78 H78A 109.5 . .
C79 C78 H78A 109.5 . .
C77 C78 H78B 109.5 . .
C79 C78 H78B 109.5 . .
H78A C78 H78B 108.0 . .
C75 C76 H76A 109.5 . .
C75 C76 H76B 109.5 . .
H76A C76 H76B 109.5 . .
C75 C76 H76C 109.5 . .
H76A C76 H76C 109.5 . .
H76B C76 H76C 109.5 . .
C81 C82 H82A 109.5 . .
C81 C82 H82B 109.5 . .
H82A C82 H82B 109.5 . .
C81 C82 H82C 109.5 . .
H82A C82 H82C 109.5 . .
H82B C82 H82C 109.5 . .
C67 C68 H68A 109.5 . .
C67 C68 H68B 109.5 . .
H68A C68 H68B 109.5 . .
C67 C68 H68C 109.5 . .
H68A C68 H68C 109.5 . .
H68B C68 H68C 109.5 . .
C51 C52 H52A 109.5 . .
C51 C52 H52B 109.5 . .
H52A C52 H52B 109.5 . .
C51 C52 H52C 109.5 . .
H52A C52 H52C 109.5 . .
H52B C52 H52C 109.5 . .
C43 C44 H44A 109.5 . .
C43 C44 H44B 109.5 . .
H44A C44 H44B 109.5 . .
C43 C44 H44C 109.5 . .
H44A C44 H44C 109.5 . .
H44B C44 H44C 109.5 . .
N9 C87 C88 178.6(6) . .
C71 C72 H72A 109.5 . .
C71 C72 H72B 109.5 . .
H72A C72 H72B 109.5 . .
C71 C72 H72C 109.5 . .
H72A C72 H72C 109.5 . .
H72B C72 H72C 109.5 . .
C47 C48 H48A 109.5 . .
C47 C48 H48B 109.5 . .
H48A C48 H48B 109.5 . .
C47 C48 H48C 109.5 . .
H48A C48 H48C 109.5 . .
H48B C48 H48C 109.5 . .
C56 C55 C54 113.2(5) . .
C56 C55 H55A 108.9 . .
C54 C55 H55A 108.9 . .
C56 C55 H55B 108.9 . .
C54 C55 H55B 108.9 . .
H55A C55 H55B 107.8 . .
C87 C88 H88A 109.5 . .
C87 C88 H88B 109.5 . .
H88A C88 H88B 109.5 . .
C87 C88 H88C 109.5 . .
H88A C88 H88C 109.5 . .
H88B C88 H88C 109.5 . .
C83 C84 H84A 109.5 . .
C83 C84 H84B 109.5 . .
H84A C84 H84B 109.5 . .
C83 C84 H84C 109.5 . .
H84A C84 H84C 109.5 . .
H84B C84 H84C 109.5 . .
N7 C83 C84 175.6(8) . .
C80 C79 C78 98.1(5) . .
C80 C79 H79A 112.1 . .
C78 C79 H79A 112.1 . .
C80 C79 H79B 112.1 . .
C78 C79 H79B 112.1 . .
H79A C79 H79B 109.8 . .
C79 C80 H80A 109.5 . .
C79 C80 H80B 109.5 . .
H80A C80 H80B 109.5 . .
C79 C80 H80C 109.5 . .
H80A C80 H80C 109.5 . .
H80B C80 H80C 109.5 . .
C55 C56 H56A 109.5 . .
C55 C56 H56B 109.5 . .
H56A C56 H56B 109.5 . .
C55 C56 H56C 109.5 . .
H56A C56 H56C 109.5 . .
H56B C56 H56C 109.5 . .

loop_
_geom_bond_atom_site_label_1
_geom_bond_atom_site_label_2
_geom_bond_distance
_geom_bond_site_symmetry_2
Mo1 O2 1.6955(19) .
Mo1 O3 1.7081(19) .
Mo1 O4 1.9251(17) .
Mo1 O1 1.9296(17) .
Mo1 O10 2.3007(17) 3_668
Mo1 O12 2.4197(17) 3_668
Mo4 O15 1.7013(19) .
Mo4 O16 1.7071(19) .
Mo4 O21 1.9204(17) 3_567
Mo4 O17 1.9247(17) .
Mo4 O24 2.3645(17) 3_567
Mo4 O26 2.3924(17) 3_567
Mo5 O18 1.7023(19) .
Mo5 O19 1.7029(18) .
Mo5 O17 1.9232(17) .
Mo5 O20 1.9316(18) .
Mo5 O26 2.3513(17) 3_567
Mo5 O25 2.3757(17) 3_567
Mo3 O9 1.7046(19) .
Mo3 O8 1.7072(19) .
Mo3 O1 1.9200(17) 3_668
Mo3 O7 1.9208(17) .
Mo3 O10 2.3150(17) .
Mo3 O11 2.4503(16) 3_668
Mo2 O6 1.7034(18) .
Mo2 O5 1.7046(18) .
Mo2 O4 1.9245(17) .
Mo2 O7 1.9267(17) .
Mo2 O11 2.3448(17) 3_668
Mo2 O12 2.3558(17) 3_668
Mo6 O22 1.698(2) .
Mo6 O23 1.7050(19) .
Mo6 O20 1.9199(18) .
Mo6 O21 1.9308(17) .
Mo6 O24 2.3297(17) .
Mo6 O25 2.4084(17) 3_567
Mn1 O12 1.9254(16) .
Mn1 O12 1.9255(16) 3_668
Mn1 O11 1.9313(16) .
Mn1 O11 1.9313(16) 3_668
Mn1 O10 2.0953(17) 3_668
Mn1 O10 2.0954(17) .
Mn2 O25 1.9177(16) 3_567
Mn2 O25 1.9178(16) .
Mn2 O26 1.9841(18) 3_567
Mn2 O26 1.9841(18) .
Mn2 O24 2.0539(17) .
Mn2 O24 2.0539(17) 3_567
C23 C24 1.369(4) .
C23 O28 1.379(3) .
C23 C32 1.410(4) .
C24 C25 1.419(4) .
C24 H24 0.9500 .
C27 C26 1.374(4) .
C27 C28 1.396(6) .
C27 H27 0.9500 .
C25 C26 1.413(4) .
C25 C30 1.416(5) .
C26 H26 0.9500 .
C32 C31 1.366(4) .
C32 H32 0.9500 .
C28 C29 1.369(6) .
C28 H28 0.9500 .
C30 C31 1.416(5) .
C30 C29 1.426(4) .
C31 H31 0.9500 .
C29 H29 0.9500 .
O12 C3 1.431(3) .
O12 Mo2 2.3557(17) 3_668
O12 Mo1 2.4196(17) 3_668
O25 C17 1.435(3) .
O25 Mo5 2.3756(17) 3_567
O25 Mo6 2.4085(16) 3_567
O10 C1 1.432(3) .
O10 Mo1 2.3008(17) 3_668
O11 C2 1.438(3) .
O11 Mo2 2.3448(17) 3_668
O11 Mo3 2.4503(16) 3_668
O24 C18 1.431(3) .
O24 Mo4 2.3645(17) 3_567
O26 C19 1.425(3) .
O26 Mo5 2.3512(17) 3_567
O26 Mo4 2.3923(17) 3_567
O21 Mo4 1.9205(17) 3_567
O1 Mo3 1.9200(17) 3_668
C1 C4 1.541(3) 3_668
C1 H1A 0.9900 .
C1 H1B 0.9900 .
C2 C4 1.541(3) 3_668
C2 H2A 0.9900 .
C2 H2B 0.9900 .
O28 C22 1.422(3) .
O27 C21 1.223(3) .
C21 N2 1.349(3) .
C21 C22 1.511(3) .
C19 C20 1.539(3) .
C19 H19A 0.9900 .
C19 H19B 0.9900 .
C20 N2 1.471(3) .
C20 C18 1.542(3) 3_567
C20 C17 1.543(3) 3_567
N2 H2 0.8800 .
C3 C4 1.541(3) .
C3 H3A 0.9900 .
C3 H3B 0.9900 .
C22 H22A 0.9900 .
C22 H22B 0.9900 .
N3 C37 1.516(3) .
N3 C33 1.518(3) .
N3 C41 1.521(3) .
N3 C45 1.522(4) .
C17 C20 1.543(3) 3_567
C17 H17A 0.9900 .
C17 H17B 0.9900 .
C18 C20 1.542(3) 3_567
C18 H18A 0.9900 .
C18 H18B 0.9900 .
C45 C46 1.519(4) .
C45 H45A 0.9900 .
C45 H45B 0.9900 .
C37 C38 1.509(4) .
C37 H37A 0.9900 .
C37 H37B 0.9900 .
C33 C34 1.514(4) .
C33 H33A 0.9900 .
C33 H33B 0.9900 .
C41 C42 1.515(4) .
C41 H41A 0.9900 .
C41 H41B 0.9900 .
C38 C39 1.519(4) .
C38 H38A 0.9900 .
C38 H38B 0.9900 .
C46 C47 1.514(4) .
C46 H46A 0.9900 .
C46 H46B 0.9900 .
N1 C5 1.346(3) .
N1 C4 1.471(3) .
N1 H1 0.8800 .
O13 C5 1.224(3) .
O14 C7 1.376(3) .
O14 C6 1.413(3) .
C4 C1 1.541(3) 3_668
C4 C2 1.541(3) 3_668
C5 C6 1.519(3) .
C8 C7 1.369(4) .
C8 C9 1.419(4) .
C8 H8 0.9500 .
C7 C16 1.403(4) .
C9 C14 1.408(4) .
C9 C10 1.416(4) .
C6 H6A 0.9900 .
C6 H6B 0.9900 .
C42 C43 1.526(4) .
C42 H42A 0.9900 .
C42 H42B 0.9900 .
C47 C48 1.491(6) .
C47 H47A 0.9900 .
C47 H47B 0.9900 .
C34 C35 1.524(4) .
C34 H34A 0.9900 .
C34 H34B 0.9900 .
C35 C36 1.513(5) .
C35 H35A 0.9900 .
C35 H35B 0.9900 .
N4 C61 1.518(4) .
N4 C53 1.519(4) .
N4 C57 1.520(4) .
N4 C49 1.527(4) .
C61 C62 1.509(5) .
C61 H61A 0.9900 .
C61 H61B 0.9900 .
C49 C50 1.526(4) .
C49 H49A 0.9900 .
C49 H49B 0.9900 .
C58 C57 1.515(4) .
C58 C59 1.519(4) .
C58 H58A 0.9900 .
C58 H58B 0.9900 .
C14 C15 1.420(5) .
C14 C13 1.421(4) .
C50 C51 1.513(5) .
C50 H50A 0.9900 .
C50 H50B 0.9900 .
C13 C12 1.364(5) .
C13 H13 0.9500 .
C16 C15 1.367(4) .
C16 H16 0.9500 .
C10 C11 1.373(4) .
C10 H10 0.9500 .
C39 C40 1.504(5) .
C39 H39A 0.9900 .
C39 H39B 0.9900 .
C15 H15 0.9500 .
C57 H57A 0.9900 .
C57 H57B 0.9900 .
C53 C54 1.524(5) .
C53 H53A 0.9900 .
C53 H53B 0.9900 .
C11 C12 1.398(5) .
C11 H11 0.9500 .
N5 C69 1.518(4) .
N5 C65 1.519(4) .
N5 C77 1.519(4) .
N5 C73 1.522(4) .
C65 C66 1.517(5) .
C65 H65A 0.9900 .
C65 H65B 0.9900 .
C69 C70 1.517(4) .
C69 H69A 0.9900 .
C69 H69B 0.9900 .
C89 N10 1.131(4) .
C89 C90 1.454(5) .
C12 H12 0.9500 .
C63 C64 1.515(5) .
C63 C62 1.518(5) .
C63 H63A 0.9900 .
C63 H63B 0.9900 .
C43 C44 1.515(5) .
C43 H43A 0.9900 .
C43 H43B 0.9900 .
C59 C60 1.521(5) .
C59 H59A 0.9900 .
C59 H59B 0.9900 .
C70 C71 1.511(5) .
C70 H70A 0.9900 .
C70 H70B 0.9900 .
C77 C78 1.549(6) .
C77 H77A 0.9900 .
C77 H77B 0.9900 .
C60 H60A 0.9800 .
C60 H60B 0.9800 .
C60 H60C 0.9800 .
C62 H62A 0.9900 .
C62 H62B 0.9900 .
C73 C74 1.520(5) .
C73 H73A 0.9900 .
C73 H73B 0.9900 .
C71 C72 1.512(5) .
C71 H71A 0.9900 .
C71 H71B 0.9900 .
C54 C55 1.534(6) .
C54 H54A 0.9900 .
C54 H54B 0.9900 .
C74 C75 1.512(6) .
C74 H74A 0.9900 .
C74 H74B 0.9900 .
C64 H64A 0.9800 .
C64 H64B 0.9800 .
C64 H64C 0.9800 .
C90 H90A 0.9800 .
C90 H90B 0.9800 .
C90 H90C 0.9800 .
C66 C67 1.514(5) .
C66 H66A 0.9900 .
C66 H66B 0.9900 .
C75 C76 1.519(6) .
C75 H75A 0.9900 .
C75 H75B 0.9900 .
C40 H40A 0.9800 .
C40 H40B 0.9800 .
C40 H40C 0.9800 .
C51 C52 1.517(5) .
C51 H51A 0.9900 .
C51 H51B 0.9900 .
C67 C68 1.511(6) .
C67 H67A 0.9900 .
C67 H67B 0.9900 .
C85 N8 1.135(6) .
C85 C86 1.429(6) .
C36 H36A 0.9800 .
C36 H36B 0.9800 .
C36 H36C 0.9800 .
C81 N6 1.139(6) .
C81 C82 1.470(6) .
C86 H86A 0.9800 .
C86 H86B 0.9800 .
C86 H86C 0.9800 .
C78 C79 1.651(8) .
C78 H78A 0.9900 .
C78 H78B 0.9900 .
C76 H76A 0.9800 .
C76 H76B 0.9800 .
C76 H76C 0.9800 .
C82 H82A 0.9800 .
C82 H82B 0.9800 .
C82 H82C 0.9800 .
C68 H68A 0.9800 .
C68 H68B 0.9800 .
C68 H68C 0.9800 .
C52 H52A 0.9800 .
C52 H52B 0.9800 .
C52 H52C 0.9800 .
C44 H44A 0.9800 .
C44 H44B 0.9800 .
C44 H44C 0.9800 .
C87 N9 1.130(6) .
C87 C88 1.454(7) .
C72 H72A 0.9800 .
C72 H72B 0.9800 .
C72 H72C 0.9800 .
C48 H48A 0.9800 .
C48 H48B 0.9800 .
C48 H48C 0.9800 .
C55 C56 1.365(8) .
C55 H55A 0.9900 .
C55 H55B 0.9900 .
C88 H88A 0.9800 .
C88 H88B 0.9800 .
C88 H88C 0.9800 .
C84 C83 1.442(9) .
C84 H84A 0.9800 .
C84 H84B 0.9800 .
C84 H84C 0.9800 .
C83 N7 1.210(9) .
C79 C80 1.368(8) .
C79 H79A 0.9900 .
C79 H79B 0.9900 .
C80 H80A 0.9800 .
C80 H80B 0.9800 .
C80 H80C 0.9800 .
C56 H56A 0.9800 .
C56 H56B 0.9800 .
C56 H56C 0.9800 .

loop_
_geom_hbond_atom_site_label_D
_geom_hbond_atom_site_label_H
_geom_hbond_atom_site_label_A
_geom_hbond_distance_DH
_geom_hbond_distance_HA
_geom_hbond_distance_DA
_geom_hbond_angle_DHA
_geom_hbond_site_symmetry_A
C1 H1A O13 0.99 2.55 3.163(3) 119.8 3_668
C2 H2B O13 0.99 2.46 3.059(3) 118.4 3_668
N2 H2 O28 0.88 2.20 2.648(3) 111.1 .
C3 H3B N10 0.99 2.68 3.336(4) 124.0 3_668
C17 H17A O27 0.99 2.27 2.896(3) 120.3 3_567
C37 H37B O6 0.99 2.58 3.079(3) 111.3 .
C33 H33A O27 0.99 2.28 3.246(3) 166.3 .
C33 H33B O16 0.99 2.48 3.461(3) 168.8 .
C41 H41B O4 0.99 2.47 3.345(3) 146.5 .
C38 H38B O16 0.99 2.49 3.429(4) 159.3 .
C46 H46A O2 0.99 2.58 3.369(4) 136.7 .
C46 H46B O13 0.99 2.60 3.529(4) 156.2 .
C61 H61A O18 0.99 2.44 3.348(3) 152.3 2_557
C50 H50B O18 0.99 2.53 3.481(4) 162.2 2_557
C16 H16 N10 0.95 2.66 3.488(4) 146.1 3_668
C57 H57A O16 0.99 2.61 3.486(3) 147.2 .
C70 H70B N8 0.99 2.65 3.459(6) 139.5 .
C77 H77B O5 0.99 2.53 3.174(4) 122.3 2_647
C73 H73A O2 0.99 2.55 3.156(4) 119.1 .
C73 H73A O9 0.99 2.63 3.454(4) 141.1 3_668
C74 H74A N10 0.99 2.65 3.511(5) 145.2 2_647
C90 H90A O3 0.98 2.21 3.181(4) 168.6 .
C86 H86A O27 0.98 2.51 3.321(5) 140.0 .
C86 H86B O19 0.98 2.36 3.308(5) 162.7 .
C82 H82B O15 0.98 2.45 3.305(6) 146.1 .
C82 H82B O18 0.98 2.51 3.192(6) 126.9 .
C82 H82C N7 0.98 2.60 3.468(10) 147.5 4_566
C88 H88C O8 0.98 2.34 3.238(6) 151.8 .
C84 H84B O23 0.98 2.49 3.386(6) 151.8 .
C1 H1A O13 0.99 2.55 3.163(3) 119.8 3_668
C2 H2B O13 0.99 2.46 3.059(3) 118.4 3_668
N2 H2 O28 0.88 2.20 2.648(3) 111.1 .
C3 H3B N10 0.99 2.68 3.336(4) 124.0 3_668
C17 H17A O27 0.99 2.27 2.896(3) 120.3 3_567
C37 H37B O6 0.99 2.58 3.079(3) 111.3 .
C33 H33A O27 0.99 2.28 3.246(3) 166.3 .
C33 H33B O16 0.99 2.48 3.461(3) 168.8 .
C41 H41B O4 0.99 2.47 3.345(3) 146.5 .
C38 H38B O16 0.99 2.49 3.429(4) 159.3 .
C46 H46A O2 0.99 2.58 3.369(4) 136.7 .
C46 H46B O13 0.99 2.60 3.529(4) 156.2 .
C61 H61A O18 0.99 2.44 3.348(3) 152.3 2_557
C50 H50B O18 0.99 2.53 3.481(4) 162.2 2_557
C16 H16 N10 0.95 2.66 3.488(4) 146.1 3_668
C57 H57A O16 0.99 2.61 3.486(3) 147.2 .
C70 H70B N8 0.99 2.65 3.459(6) 139.5 .
C77 H77B O5 0.99 2.53 3.174(4) 122.3 2_647
C73 H73A O2 0.99 2.55 3.156(4) 119.1 .
C73 H73A O9 0.99 2.63 3.454(4) 141.1 3_668
C74 H74A N10 0.99 2.65 3.511(5) 145.2 2_647
C90 H90A O3 0.98 2.21 3.181(4) 168.6 .
C86 H86A O27 0.98 2.51 3.321(5) 140.0 .
C86 H86B O19 0.98 2.36 3.308(5) 162.7 .
C82 H82B O15 0.98 2.45 3.305(6) 146.1 .
C82 H82B O18 0.98 2.51 3.192(6) 126.9 .
C82 H82C N7 0.98 2.60 3.468(10) 147.5 4_566
C88 H88C O8 0.98 2.34 3.238(6) 151.8 .
C84 H84B O23 0.98 2.49 3.386(6) 151.8 .

loop_
_geom_torsion_atom_site_label_1
_geom_torsion_atom_site_label_2
_geom_torsion_atom_site_label_3
_geom_torsion_atom_site_label_4
_geom_torsion
_geom_torsion_site_symmetry_1
_geom_torsion_site_symmetry_4
O28 C23 C24 C25 -177.0(3) . .
C32 C23 C24 C25 2.2(4) . .
C23 C24 C25 C26 179.2(3) . .
C23 C24 C25 C30 -0.4(4) . .
C28 C27 C26 C25 0.9(5) . .
C30 C25 C26 C27 0.7(4) . .
C24 C25 C26 C27 -178.8(3) . .
C24 C23 C32 C31 -2.0(5) . .
O28 C23 C32 C31 177.3(3) . .
C26 C27 C28 C29 -1.8(5) . .
C26 C25 C30 C31 178.8(3) . .
C24 C25 C30 C31 -1.6(4) . .
C26 C25 C30 C29 -1.3(4) . .
C24 C25 C30 C29 178.2(3) . .
C23 C32 C31 C30 -0.1(5) . .
C25 C30 C31 C32 1.9(5) . .
C29 C30 C31 C32 -178.0(3) . .
C27 C28 C29 C30 1.2(5) . .
C25 C30 C29 C28 0.4(5) . .
C31 C30 C29 C28 -179.7(3) . .
Mn1 O10 C1 C4 -2.3(2) . 3_668
Mo1 O10 C1 C4 119.19(18) 3_668 3_668
Mo3 O10 C1 C4 -122.46(18) . 3_668
Mn1 O11 C2 C4 -2.5(3) . 3_668
Mo2 O11 C2 C4 -126.16(18) 3_668 3_668
Mo3 O11 C2 C4 123.71(18) 3_668 3_668
C24 C23 O28 C22 -1.5(4) . .
C32 C23 O28 C22 179.3(2) . .
Mn2 O26 C19 C20 0.9(3) . .
Mo5 O26 C19 C20 123.78(18) 3_567 .
Mo4 O26 C19 C20 -122.66(18) 3_567 .
O26 C19 C20 N2 179.24(19) . .
O26 C19 C20 C18 -65.8(3) . 3_567
O26 C19 C20 C17 61.7(3) . 3_567
O27 C21 N2 C20 3.9(4) . .
C22 C21 N2 C20 -174.0(2) . .
C19 C20 N2 C21 -165.9(2) . .
C18 C20 N2 C21 75.2(3) 3_567 .
C17 C20 N2 C21 -46.5(3) 3_567 .
Mn1 O12 C3 C4 1.0(3) . .
Mo2 O12 C3 C4 -122.94(18) 3_668 .
Mo1 O12 C3 C4 125.86(18) 3_668 .
C23 O28 C22 C21 175.0(2) . .
O27 C21 C22 O28 177.3(2) . .
N2 C21 C22 O28 -4.5(3) . .
Mn2 O25 C17 C20 0.2(3) . 3_567
Mo5 O25 C17 C20 125.37(18) 3_567 3_567
Mo6 O25 C17 C20 -125.44(18) 3_567 3_567
Mn2 O24 C18 C20 0.0(2) . 3_567
Mo6 O24 C18 C20 121.26(18) . 3_567
Mo4 O24 C18 C20 -122.04(18) 3_567 3_567
C37 N3 C45 C46 -57.3(3) . .
C33 N3 C45 C46 -178.4(2) . .
C41 N3 C45 C46 60.2(3) . .
C33 N3 C37 C38 63.0(3) . .
C41 N3 C37 C38 -175.8(2) . .
C45 N3 C37 C38 -55.0(3) . .
C37 N3 C33 C34 61.5(3) . .
C41 N3 C33 C34 -56.1(3) . .
C45 N3 C33 C34 -177.2(2) . .
C37 N3 C41 C42 -172.6(2) . .
C33 N3 C41 C42 -51.6(3) . .
C45 N3 C41 C42 66.4(3) . .
N3 C37 C38 C39 -171.8(2) . .
N3 C45 C46 C47 170.1(3) . .
C5 N1 C4 C1 -63.0(3) . 3_668
C5 N1 C4 C3 178.0(2) . .
C5 N1 C4 C2 59.9(3) . 3_668
O12 C3 C4 N1 -179.58(19) . .
O12 C3 C4 C1 65.2(3) . 3_668
O12 C3 C4 C2 -63.0(3) . 3_668
C4 N1 C5 O13 -6.1(4) . .
C4 N1 C5 C6 175.0(2) . .
C9 C8 C7 O14 -179.2(3) . .
C9 C8 C7 C16 0.1(4) . .
C6 O14 C7 C8 -8.0(4) . .
C6 O14 C7 C16 172.6(3) . .
C7 C8 C9 C14 -0.1(4) . .
C7 C8 C9 C10 179.4(3) . .
C7 O14 C6 C5 -175.7(2) . .
O13 C5 C6 O14 168.0(3) . .
N1 C5 C6 O14 -12.9(3) . .
N3 C41 C42 C43 -175.8(3) . .
C45 C46 C47 C48 177.0(3) . .
N3 C33 C34 C35 176.4(3) . .
C33 C34 C35 C36 -179.5(3) . .
C53 N4 C61 C62 -175.0(3) . .
C57 N4 C61 C62 63.1(4) . .
C49 N4 C61 C62 -54.6(3) . .
C61 N4 C49 C50 -62.9(4) . .
C53 N4 C49 C50 55.3(4) . .
C57 N4 C49 C50 176.5(3) . .
C10 C9 C14 C15 -179.7(3) . .
C8 C9 C14 C15 -0.2(4) . .
C10 C9 C14 C13 0.2(4) . .
C8 C9 C14 C13 179.7(3) . .
N4 C49 C50 C51 152.3(3) . .
C9 C14 C13 C12 -0.1(5) . .
C15 C14 C13 C12 179.8(3) . .
C8 C7 C16 C15 0.2(5) . .
O14 C7 C16 C15 179.6(3) . .
C14 C9 C10 C11 0.2(4) . .
C8 C9 C10 C11 -179.4(3) . .
C37 C38 C39 C40 175.9(3) . .
C7 C16 C15 C14 -0.5(5) . .
C9 C14 C15 C16 0.5(5) . .
C13 C14 C15 C16 -179.3(3) . .
C59 C58 C57 N4 -176.2(3) . .
C61 N4 C57 C58 59.9(4) . .
C53 N4 C57 C58 -59.5(3) . .
C49 N4 C57 C58 179.7(3) . .
C61 N4 C53 C54 178.7(3) . .
C57 N4 C53 C54 -59.4(4) . .
C49 N4 C53 C54 58.8(4) . .
C9 C10 C11 C12 -0.6(5) . .
C69 N5 C65 C66 -56.6(4) . .
C77 N5 C65 C66 61.7(4) . .
C73 N5 C65 C66 -177.4(3) . .
C65 N5 C69 C70 -64.8(4) . .
C77 N5 C69 C70 173.4(3) . .
C73 N5 C69 C70 52.7(4) . .
C14 C13 C12 C11 -0.4(5) . .
C10 C11 C12 C13 0.7(5) . .
C41 C42 C43 C44 -176.3(3) . .
C57 C58 C59 C60 -176.8(3) . .
N5 C69 C70 C71 177.2(3) . .
C69 N5 C77 C78 -171.7(4) . .
C65 N5 C77 C78 67.1(4) . .
C73 N5 C77 C78 -50.8(4) . .
N4 C61 C62 C63 178.1(3) . .
C64 C63 C62 C61 -174.5(3) . .
C69 N5 C73 C74 61.9(4) . .
C65 N5 C73 C74 -177.4(3) . .
C77 N5 C73 C74 -55.9(4) . .
C69 C70 C71 C72 173.6(4) . .
N4 C53 C54 C55 -173.1(3) . .
N5 C73 C74 C75 -167.8(3) . .
N5 C65 C66 C67 -173.4(3) . .
C73 C74 C75 C76 -172.3(3) . .
C49 C50 C51 C52 178.0(4) . .
C65 C66 C67 C68 -178.4(4) . .
N5 C77 C78 C79 170.8(4) . .
C53 C54 C55 C56 -74.1(6) . .
C77 C78 C79 C80 73.8(6) . .
